data_1567724
loop_
_publ_author_name
'Si, Wei-Dan'
'Sheng, Kai'
'Zhang, Chengkai'
'Wang, Zhi'
'Zhang, Shan-Shan'
'Dou, Jian-Min'
'Feng, Lei'
'Gao, Zhi-Yong'
'Tung, Chen-Ho'
'Sun, Di'

_publ_section_title
;
 Bicarbonate insertion triggered self-assembly of chiral octa-gold
 nanoclusters into helical superstructures in the crystalline state
;
_journal_issue 35
_journal_name_full 'Chemical Science'
_journal_page_first 10523
_journal_page_last 10531
_journal_paper_doi 10.1039/D2SC03463H
_journal_volume 13
_journal_year 2022
_chemical_absolute_configuration syn
_chemical_formula_moiety 'C146 H104 Au8 O4 P6 S2'
_chemical_formula_sum 'C146 H104 Au8 O4 P6 S2'
_chemical_formula_weight 3747.96
_space_group_crystal_system orthorhombic
_space_group_IT_number 19
_space_group_name_Hall 'P 2ac 2ab'
_space_group_name_H-M_alt 'P 21 21 21'
_atom_sites_solution_hydrogens geom
_atom_sites_solution_primary iterative
_audit_creation_date 2022-06-13
_audit_creation_method
;
Olex2 1.3
(compiled 2020.11.12 svn.r5f609507 for OlexSys, GUI svn.r6408)
;
_audit_update_record
;
2022-06-15 deposited with the CCDC.	2022-08-15 downloaded from the CCDC.
;
_cell_angle_alpha 90
_cell_angle_beta 90
_cell_angle_gamma 90
_cell_formula_units_Z 4
_cell_length_a 20.333(5)
_cell_length_b 25.812(5)
_cell_length_c 26.048(5)
_cell_measurement_reflns_used 9873
_cell_measurement_temperature 100
_cell_measurement_theta_max 70.031
_cell_measurement_theta_min 2.768
_cell_volume 13671(5)
_computing_cell_refinement 'SAINT V8.40B (?, 2016)'
_computing_data_reduction 'SAINT V8.40B (?, 2016)'
_computing_molecular_graphics 'Olex2 1.3 (Dolomanov et al., 2009)'
_computing_publication_material 'Olex2 1.3 (Dolomanov et al., 2009)'
_computing_structure_refinement 'olex2.refine 1.3 (Bourhis et al., 2015)'
_computing_structure_solution 'olex2.solve 1.3 (Bourhis et al., 2015)'
_diffrn_ambient_temperature 100
_diffrn_detector 'Bruker APEX2 area detector'
_diffrn_detector_area_resol_mean 7.9
_diffrn_detector_type 'CCD area detector'
_diffrn_measured_fraction_theta_full 0.999
_diffrn_measured_fraction_theta_max 0.999
_diffrn_measurement_device 'three-circle diffractometer'
_diffrn_measurement_device_type 'Bruker SMART APEX2 area detector'
_diffrn_measurement_method '\w and \f scans'
_diffrn_radiation_monochromator 'mirror optics'
_diffrn_radiation_probe x-ray
_diffrn_radiation_type CuK\a
_diffrn_radiation_wavelength 1.54178
_diffrn_reflns_av_R_equivalents 0.0601
_diffrn_reflns_av_unetI/netI 0.0615
_diffrn_reflns_Laue_measured_fraction_full 0.999
_diffrn_reflns_Laue_measured_fraction_max 0.999
_diffrn_reflns_limit_h_max 24
_diffrn_reflns_limit_h_min -22
_diffrn_reflns_limit_k_max 30
_diffrn_reflns_limit_k_min -21
_diffrn_reflns_limit_l_max 31
_diffrn_reflns_limit_l_min -27
_diffrn_reflns_number 73670
_diffrn_reflns_point_group_measured_fraction_full 0.982
_diffrn_reflns_point_group_measured_fraction_max 0.982
_diffrn_reflns_theta_full 67.070
_diffrn_reflns_theta_max 67.070
_diffrn_reflns_theta_min 3.246
_diffrn_source 'microfocus sealed X-ray tube'
_diffrn_source_current 1.1
_diffrn_source_power 0.055
_diffrn_source_type 'Incoatec I\ms'
_diffrn_source_voltage 50.0
_exptl_absorpt_coefficient_mu 17.053
_exptl_absorpt_correction_T_max 0.3220
_exptl_absorpt_correction_T_min 0.1330
_exptl_absorpt_correction_type multi-scan
_exptl_crystal_colour 'clear light orange'
_exptl_crystal_colour_lustre clear
_exptl_crystal_colour_modifier light
_exptl_crystal_colour_primary orange
_exptl_crystal_density_diffrn 1.821
_exptl_crystal_description block
_exptl_crystal_F_000 7064
_exptl_crystal_size_max 0.05
_exptl_crystal_size_mid 0.03
_exptl_crystal_size_min 0.01
_refine_diff_density_max 1.362
_refine_diff_density_min -1.799
_refine_diff_density_rms 0.159
_refine_ls_abs_structure_details
;
 Flack x determined using 9200 quotients [(I+)-(I-)]/[(I+)+(I-)]
 (Parsons, Flack and Wagner, Acta Cryst. B69 (2013) 249-259).
;
_refine_ls_abs_structure_Flack 0.070(5)
_refine_ls_extinction_method none
_refine_ls_goodness_of_fit_ref 1.049
_refine_ls_hydrogen_treatment constr
_refine_ls_matrix_type full
_refine_ls_number_parameters 1495
_refine_ls_number_reflns 23980
_refine_ls_number_restraints 426
_refine_ls_restrained_S_all 1.050
_refine_ls_R_factor_all 0.0403
_refine_ls_R_factor_gt 0.0366
_refine_ls_shift/su_max 0.002
_refine_ls_shift/su_mean 0.000
_refine_ls_structure_factor_coef Fsqd
_refine_ls_weighting_details 'w=1/[\s^2^(Fo^2^)+(0.0448P)^2^] where P=(Fo^2^+2Fc^2^)/3'
_refine_ls_weighting_scheme calc
_refine_ls_wR_factor_gt 0.0888
_refine_ls_wR_factor_ref 0.0903
_reflns_Friedel_coverage 0.825
_reflns_Friedel_fraction_full 0.962
_reflns_Friedel_fraction_max 0.962
_reflns_number_gt 22317
_reflns_number_total 23980
_reflns_threshold_expression 'I > 2\s(I)'
_cod_data_source_file d2sc03463h2.cif
_cod_data_source_block R_Au8e
_cod_database_code 1567724
_shelx_shelxl_version_number 2018/3
_shelx_space_group_comment
;
The symmetry employed for this shelxl refinement is uniquely defined
by the following loop, which should always be used as a source of
symmetry information in preference to the above space-group names.
They are only intended as comments.
;
_shelx_estimated_absorpt_t_max 0.848
_shelx_estimated_absorpt_t_min 0.483
_olex2_refinement_description
;
1. Fixed Uiso
 At 1.2 times of:
  All C(H) groups
2. Uiso/Uaniso restraints and constraints
O2 \\sim C69 \\sim O3 \\sim C137 \\sim C139 \\sim C17 \\sim C123 \\sim C119
\\sim C67 \\sim S2: within 2A with sigma of 0.004 and sigma for terminal atoms
of 0.008 within 2A
S1 \\sim C77 \\sim C86 \\sim C126 \\sim C52 \\sim C89 \\sim C75 \\sim C29 \\sim
O4 \\sim O1: within 2A with sigma of 0.004 and sigma for terminal atoms of
0.008 within 2A
C43 \\sim C20 \\sim C14 \\sim C48 \\sim C30 \\sim C132 \\sim C45 \\sim C101
\\sim C92 \\sim C106 \\sim C25 \\sim C50 \\sim C109 \\sim C5 \\sim C55 \\sim
C115 \\sim C22 \\sim C116 \\sim C70 \\sim C57 \\sim P4 \\sim C24 \\sim C114
\\sim C81 \\sim C66 \\sim C58 \\sim C62 \\sim C13 \\sim C83 \\sim C37 \\sim
C134 \\sim C144 \\sim P1 \\sim C76 \\sim C87 \\sim C95 \\sim C103 \\sim C120
\\sim C49 \\sim C91 \\sim C72 \\sim C51 \\sim C47 \\sim C39 \\sim C56: within
2A with sigma of 0.004 and sigma for terminal atoms of 0.008 within 2A
3.a Aromatic/amide H refined with riding coordinates:
 C4(H4), C10(H10), C20(H20), C22(H22), C26(H26), C28(H28), C30(H30), C32(H32),
 C38(H38), C40(H40), C44(H44), C48(H48), C50(H50), C52(H52), C60(H60), C64(H64),
  C68(H68), C70(H70), C72(H72), C80(H80), C82(H82), C86(H86), C88(H88),
 C90(H90), C96(H96), C98(H98), C100(H100), C104(H104), C108(H108), C110(H110),
 C112(H112), C114(H114), C118(H118), C120(H120), C122(H122), C124(H124),
 C126(H126), C128(H128), C130(H130), C134(H134), C138(H138), C140(H140),
 C142(H142), C144(H144), C146(H146), C73(H73), C37(H37), C75(H75), C19(H19),
 C39(H39), C79(H79), C5(H5), C81(H81), C83(H83), C21(H21), C85(H85), C43(H43),
 C87(H87), C11(H11), C45(H45), C91(H91), C93(H93), C47(H47), C95(H95), C3(H3),
 C97(H97), C49(H49), C25(H25), C101(H101), C51(H51), C103(H103), C105(H105),
 C53(H53), C27(H27), C109(H109), C55(H55), C111(H111), C7(H7), C113(H113),
 C57(H57), C115(H115), C117(H117), C15(H15), C121(H121), C123(H123), C31(H31),
 C125(H125), C63(H63), C127(H127), C129(H129), C65(H65), C131(H131), C33(H33),
 C133(H133), C67(H67), C135(H135), C17(H17), C139(H139), C35(H35), C141(H141),
 C71(H71), C143(H143), C9(H9), C145(H145)
;
_smtbx_masks_void_probe_radius 1.2
_smtbx_masks_void_truncation_radius 1.2
_olex2_submission_special_instructions 'No special instructions were received'

loop_
_space_group_symop_operation_xyz
'x, y, z'
'-x+1/2, -y, z+1/2'
'-x, y+1/2, -z+1/2'
'x+1/2, -y+1/2, -z'

loop_
_atom_site_label
_atom_site_type_symbol
_atom_site_fract_x
_atom_site_fract_y
_atom_site_fract_z
_atom_site_U_iso_or_equiv
_atom_site_adp_type
_atom_site_occupancy
_atom_site_site_symmetry_order
_atom_site_calc_flag
_atom_site_refinement_flags_posn
_atom_site_refinement_flags_adp
_atom_site_refinement_flags_occupancy
_atom_site_disorder_assembly
_atom_site_disorder_group
Au02 Au 0.42359(2) 0.59961(2) 0.11593(2) 0.02235(12) Uani 1 1 d . . . . .
Au03 Au 0.29230(2) 0.61110(2) 0.12386(2) 0.02178(11) Uani 1 1 d . . . . .
Au04 Au 0.40790(2) 0.50587(2) 0.17798(2) 0.02348(12) Uani 1 1 d . . . . .
Au05 Au 0.36822(2) 0.60777(2) 0.20733(2) 0.02275(11) Uani 1 1 d . . . . .
Au06 Au 0.50462(2) 0.50514(2) 0.10696(2) 0.02395(12) Uani 1 1 d . . . . .
Au07 Au 0.46113(2) 0.54954(2) 0.29483(2) 0.02416(12) Uani 1 1 d . . . . .
Au08 Au 0.24534(2) 0.54643(2) 0.21131(2) 0.02340(11) Uani 1 1 d . . . . .
Au1 Au 0.51432(2) 0.56362(2) 0.19268(2) 0.02250(12) Uani 1 1 d . . . . .
S1 S 0.36805(14) 0.60202(12) 0.29874(12) 0.0257(6) Uani 1 1 d . U . . .
S2 S 0.30152(14) 0.46995(12) 0.18768(13) 0.0257(6) Uani 1 1 d . U . . .
P1 P 0.20019(14) 0.60677(13) 0.07325(12) 0.0230(6) Uani 1 1 d . U . . .
P4 P 0.18009(15) 0.61257(14) 0.23950(13) 0.0259(7) Uani 1 1 d . U . . .
P6 P 0.54095(16) 0.45904(13) 0.03738(13) 0.0249(7) Uani 1 1 d . . . . .
P3 P 0.46659(14) 0.61770(13) 0.03662(12) 0.0231(7) Uani 1 1 d . . . . .
P2 P 0.59273(15) 0.62046(13) 0.22504(13) 0.0247(7) Uani 1 1 d . . . . .
P5 P 0.53549(15) 0.48338(13) 0.29984(13) 0.0260(7) Uani 1 1 d . . . . .
C1 C 0.6770(5) 0.6035(5) 0.2094(5) 0.026(3) Uani 1 1 d . . . . .
C4 C 0.6668(6) 0.4547(5) 0.2882(6) 0.032(3) Uani 1 1 d . . . . .
H4 H 0.649830 0.422921 0.275525 0.039 Uiso 1 1 calc R U . . .
C6 C 0.6473(6) 0.5459(5) 0.3153(5) 0.027(3) Uani 1 1 d . . . . .
C8 C 0.6230(5) 0.4982(5) 0.2994(5) 0.026(3) Uani 1 1 d . . . . .
C10 C 0.5929(7) 0.6371(5) 0.0644(5) 0.026(3) Uani 1 1 d . . . . .
H10 H 0.570434 0.660444 0.086473 0.031 Uiso 1 1 calc R U . . .
C12 C 0.6579(6) 0.5677(5) -0.0009(4) 0.021(3) Uani 1 1 d . . . . .
C14 C 0.1210(6) 0.6194(5) 0.1040(5) 0.0277(17) Uani 1 1 d . U . . .
C16 C 0.5871(6) 0.5698(5) -0.0013(5) 0.024(3) Uani 1 1 d . . . . .
C18 C 0.4598(6) 0.6866(5) 0.0196(5) 0.025(3) Uani 1 1 d . . . . .
C20 C 0.0749(6) 0.5506(6) 0.2127(6) 0.035(2) Uani 1 1 d . U . . .
H20 H 0.107306 0.530625 0.195400 0.043 Uiso 1 1 calc R U . . .
C22 C 0.2125(7) 0.5866(6) 0.3402(5) 0.032(2) Uani 1 1 d . U . . .
H22 H 0.223837 0.553609 0.326625 0.039 Uiso 1 1 calc R U . . .
C24 C 0.1987(6) 0.6731(5) 0.2076(5) 0.0255(17) Uani 1 1 d . U . . .
C26 C 0.4919(8) 0.4503(7) 0.4486(6) 0.047(4) Uani 1 1 d . . . . .
H26 H 0.471522 0.467710 0.476546 0.057 Uiso 1 1 calc R U . . .
C28 C 0.4068(6) 0.6080(6) -0.0612(5) 0.030(3) Uani 1 1 d . . . . .
H28 H 0.431817 0.637120 -0.071805 0.036 Uiso 1 1 calc R U . . .
C30 C 0.0049(6) 0.6054(5) 0.1031(5) 0.030(2) Uani 1 1 d . U . . .
H30 H -0.031615 0.584451 0.093884 0.036 Uiso 1 1 calc R U . . .
C32 C 0.4906(6) 0.4568(6) -0.0633(5) 0.030(3) Uani 1 1 d . . . . .
H32 H 0.474574 0.423216 -0.055258 0.036 Uiso 1 1 calc R U . . .
C34 C 0.6933(6) 0.6001(5) 0.0345(5) 0.028(3) Uani 1 1 d . . . . .
C36 C 0.7167(6) 0.5498(6) 0.3256(5) 0.030(3) Uani 1 1 d . . . . .
C38 C 0.4059(6) 0.7141(5) 0.0413(5) 0.025(3) Uani 1 1 d . . . . .
H38 H 0.381065 0.700055 0.068889 0.031 Uiso 1 1 calc R U . . .
C40 C 0.5490(8) 0.7828(6) 0.1601(5) 0.035(3) Uani 1 1 d . . . . .
H40 H 0.538657 0.816800 0.148784 0.043 Uiso 1 1 calc R U . . .
C42 C 0.5866(5) 0.6295(4) 0.2944(5) 0.020(2) Uani 1 1 d . . . . .
C44 C 0.3612(7) 0.5862(5) -0.0931(5) 0.032(3) Uani 1 1 d . . . . .
H44 H 0.353149 0.601939 -0.125453 0.038 Uiso 1 1 calc R U . . .
C46 C 0.5532(6) 0.6415(5) 0.3987(5) 0.025(3) Uani 1 1 d . . . . .
C48 C 0.0661(6) 0.5918(5) 0.0864(5) 0.028(2) Uani 1 1 d . U . . .
H48 H 0.071471 0.563872 0.062998 0.033 Uiso 1 1 calc R U . . .
C50 C -0.0239(7) 0.7408(6) 0.1932(6) 0.041(2) Uani 1 1 d . U . . .
H50 H -0.030929 0.771777 0.212177 0.049 Uiso 1 1 calc R U . . .
C52 C 0.3849(7) 0.7625(6) 0.3702(6) 0.037(2) Uani 1 1 d . U . . .
H52 H 0.385129 0.796136 0.384898 0.044 Uiso 1 1 calc R U . . .
C54 C 0.5277(6) 0.4488(5) 0.3609(5) 0.028(3) Uani 1 1 d . . . . .
C56 C 0.1999(6) 0.6505(5) 0.0194(5) 0.0274(17) Uani 1 1 d . U . . .
C58 C 0.1710(6) 0.6906(5) 0.1602(5) 0.0266(17) Uani 1 1 d . U . . .
C60 C 0.7502(6) 0.5496(6) 0.1594(6) 0.035(3) Uani 1 1 d . . . . .
H60 H 0.757399 0.522373 0.135544 0.042 Uiso 1 1 calc R U . . .
C62 C 0.1135(6) 0.6616(5) 0.1387(5) 0.0287(18) Uani 1 1 d . U . . .
C64 C 0.5136(7) 0.6983(6) 0.1853(6) 0.034(3) Uani 1 1 d . . . . .
H64 H 0.479325 0.673959 0.190764 0.041 Uiso 1 1 calc R U . . .
C66 C 0.2473(7) 0.7631(5) 0.1589(5) 0.0305(18) Uani 1 1 d . U . . .
C68 C 0.7327(6) 0.4609(6) 0.2966(6) 0.034(3) Uani 1 1 d . . . . .
H68 H 0.761065 0.432578 0.289329 0.041 Uiso 1 1 calc R U . . .
C70 C 0.2165(7) 0.5957(6) 0.3917(6) 0.037(2) Uani 1 1 d . U . . .
H70 H 0.230172 0.568388 0.413677 0.044 Uiso 1 1 calc R U . . .
C72 C 0.2627(7) 0.6995(5) -0.0423(5) 0.032(2) Uani 1 1 d . U . . .
H72 H 0.304206 0.709413 -0.055946 0.039 Uiso 1 1 calc R U . . .
C74 C 0.5525(6) 0.5353(5) -0.0394(5) 0.028(3) Uani 1 1 d . . . . .
C76 C 0.1901(6) 0.5437(5) 0.0444(5) 0.0295(18) Uani 1 1 d . U . . .
C78 C 0.4157(6) 0.5861(5) -0.0122(5) 0.026(3) Uani 1 1 d . . . . .
C80 C 0.3913(7) 0.7615(5) 0.0211(6) 0.032(3) Uani 1 1 d . . . . .
H80 H 0.354956 0.780122 0.034640 0.039 Uiso 1 1 calc R U . . .
C82 C 0.7314(7) 0.6310(6) 0.2314(6) 0.034(3) Uani 1 1 d . . . . .
H82 H 0.724948 0.658752 0.254835 0.041 Uiso 1 1 calc R U . . .
C84 C 0.5899(6) 0.5964(5) 0.3829(6) 0.031(3) Uani 1 1 d . . . . .
C86 C 0.3949(6) 0.7077(5) 0.2978(6) 0.032(2) Uani 1 1 d . U . . .
H86 H 0.404800 0.703935 0.262368 0.038 Uiso 1 1 calc R U . . .
C88 C 0.4800(7) 0.4781(6) -0.1108(5) 0.033(3) Uani 1 1 d . . . . .
H88 H 0.453293 0.459587 -0.134478 0.040 Uiso 1 1 calc R U . . .
C90 C 0.6587(6) 0.6349(5) 0.0664(5) 0.027(3) Uani 1 1 d . . . . .
H90 H 0.682124 0.656873 0.089249 0.032 Uiso 1 1 calc R U . . .
C92 C -0.0056(6) 0.6501(5) 0.1339(5) 0.0316(18) Uani 1 1 d . U . . .
O1 O 0.3654(7) 0.6845(4) 0.4855(5) 0.058(3) Uani 1 1 d . U . . .
C94 C 0.5778(6) 0.6847(4) 0.1983(5) 0.020(2) Uani 1 1 d . . . . .
C96 C 0.0456(7) 0.6248(6) 0.2620(6) 0.038(4) Uani 1 1 d . . . . .
H96 H 0.057796 0.656391 0.278143 0.046 Uiso 1 1 calc R U . . .
C98 C 0.6115(7) 0.7705(5) 0.1716(6) 0.033(3) Uani 1 1 d . . . . .
H98 H 0.645279 0.795304 0.165868 0.039 Uiso 1 1 calc R U . . .
C100 C 0.4985(8) 0.7452(5) 0.1650(5) 0.035(3) Uani 1 1 d . . . . .
H100 H 0.454854 0.752800 0.154253 0.042 Uiso 1 1 calc R U . . .
C102 C 0.7602(6) 0.5059(6) 0.3148(5) 0.030(3) Uani 1 1 d . . . . .
C104 C 0.7453(6) 0.5955(6) 0.3469(5) 0.032(3) Uani 1 1 d . . . . .
H104 H 0.717603 0.624239 0.354196 0.038 Uiso 1 1 calc R U . . .
C106 C 0.0492(7) 0.6775(6) 0.1519(6) 0.0327(18) Uani 1 1 d . U . . .
C108 C 0.8107(7) 0.5996(6) 0.3572(6) 0.036(3) Uani 1 1 d . . . . .
H108 H 0.828195 0.630828 0.370972 0.043 Uiso 1 1 calc R U . . .
C110 C 0.5558(7) 0.4013(5) 0.3685(5) 0.031(3) Uani 1 1 d . . . . .
H110 H 0.578208 0.384449 0.341215 0.037 Uiso 1 1 calc R U . . .
C112 C 0.6930(7) 0.5354(6) -0.0328(6) 0.037(3) Uani 1 1 d . . . . .
H112 H 0.669891 0.514358 -0.056731 0.044 Uiso 1 1 calc R U . . .
C114 C 0.2522(6) 0.7019(5) 0.2276(5) 0.0253(19) Uani 1 1 d . U . . .
H114 H 0.272291 0.690784 0.258586 0.030 Uiso 1 1 calc R U . . .
C116 C 0.1911(6) 0.6270(5) 0.3074(5) 0.0300(18) Uani 1 1 d . U . . .
C118 C 0.4968(6) 0.7093(6) -0.0180(5) 0.032(3) Uani 1 1 d . . . . .
H118 H 0.533205 0.690992 -0.031864 0.038 Uiso 1 1 calc R U . . .
C120 C 0.1629(6) 0.4867(6) -0.0250(6) 0.033(2) Uani 1 1 d . U . . .
H120 H 0.149834 0.482809 -0.059785 0.039 Uiso 1 1 calc R U . . .
C122 C 0.3262(7) 0.5420(6) -0.0801(6) 0.040(4) Uani 1 1 d . . . . .
H122 H 0.296649 0.526558 -0.103901 0.048 Uiso 1 1 calc R U . . .
C124 C 0.5689(7) 0.6014(5) -0.1073(5) 0.035(3) Uani 1 1 d . . . . .
H124 H 0.594992 0.620811 -0.083910 0.042 Uiso 1 1 calc R U . . .
C126 C 0.3958(7) 0.7566(6) 0.3190(6) 0.035(2) Uani 1 1 d . U . . .
H126 H 0.403829 0.785963 0.297961 0.042 Uiso 1 1 calc R U . . .
C128 C 0.7642(6) 0.5976(6) 0.0345(6) 0.038(3) Uani 1 1 d . . . . .
H128 H 0.788738 0.619285 0.056870 0.045 Uiso 1 1 calc R U . . .
C130 C 0.5357(8) 0.6472(6) 0.4516(6) 0.037(3) Uani 1 1 d . . . . .
H130 H 0.512543 0.676944 0.463331 0.045 Uiso 1 1 calc R U . . .
C132 C 0.0942(6) 0.5950(6) 0.2363(5) 0.031(2) Uani 1 1 d . U . . .
C134 C 0.1885(7) 0.8001(5) 0.0676(5) 0.030(2) Uani 1 1 d . U . . .
H134 H 0.168693 0.812024 0.036751 0.037 Uiso 1 1 calc R U . . .
C136 C 0.5550(6) 0.6052(5) 0.0299(5) 0.027(3) Uani 1 1 d . . . . .
C138 C 0.5516(8) 0.3778(7) 0.4164(6) 0.043(4) Uani 1 1 d . . . . .
H138 H 0.571699 0.344898 0.421371 0.051 Uiso 1 1 calc R U . . .
C140 C 0.6280(7) 0.7221(5) 0.1915(6) 0.033(3) Uani 1 1 d . . . . .
H140 H 0.672172 0.714387 0.200499 0.040 Uiso 1 1 calc R U . . .
C142 C 0.8273(6) 0.5125(6) 0.3262(5) 0.034(3) Uani 1 1 d . . . . .
H142 H 0.856684 0.484840 0.318947 0.041 Uiso 1 1 calc R U . . .
C144 C 0.1665(7) 0.7562(5) 0.0910(5) 0.029(2) Uani 1 1 d . U . . .
H144 H 0.131110 0.737836 0.075615 0.034 Uiso 1 1 calc R U . . .
C146 C 0.7927(6) 0.6152(5) 0.2173(6) 0.034(3) Uani 1 1 d . . . . .
H146 H 0.829494 0.631443 0.233023 0.041 Uiso 1 1 calc R U . . .
C73 C 0.5195(8) 0.4005(7) 0.4563(5) 0.044(4) Uani 1 1 d . . . . .
H73 H 0.515762 0.383477 0.488503 0.053 Uiso 1 1 calc R U . . .
C37 C 0.2418(7) 0.8279(5) 0.0902(6) 0.034(2) Uani 1 1 d . U . . .
H37 H 0.257779 0.858406 0.074052 0.040 Uiso 1 1 calc R U . . .
C75 C 0.3727(7) 0.6690(5) 0.3798(6) 0.033(2) Uani 1 1 d . U . . .
H75 H 0.367151 0.639408 0.400950 0.040 Uiso 1 1 calc R U . . .
C19 C 0.4822(7) 0.7587(5) -0.0364(6) 0.035(3) Uani 1 1 d . . . . .
H19 H 0.509942 0.774705 -0.061085 0.042 Uiso 1 1 calc R U . . .
C77 C 0.3802(6) 0.6639(5) 0.3263(6) 0.0299(18) Uani 1 1 d . U . . .
C39 C 0.1444(7) 0.6720(5) -0.0014(5) 0.031(2) Uani 1 1 d . U . . .
H39 H 0.102898 0.662423 0.012403 0.037 Uiso 1 1 calc R U . . .
C79 C 0.5362(6) 0.6805(5) 0.3621(5) 0.029(3) Uani 1 1 d . . . . .
H79 H 0.513430 0.710756 0.372856 0.035 Uiso 1 1 calc R U . . .
C5 C -0.0698(7) 0.6692(6) 0.1453(6) 0.035(2) Uani 1 1 d . U . . .
H5 H -0.107201 0.651580 0.132177 0.042 Uiso 1 1 calc R U . . .
C81 C 0.2757(6) 0.7449(5) 0.2039(5) 0.028(2) Uani 1 1 d . U . . .
H81 H 0.312214 0.762749 0.218218 0.033 Uiso 1 1 calc R U . . .
C41 C 0.5060(7) 0.5250(5) -0.1262(5) 0.032(3) Uani 1 1 d . . . . .
C83 C 0.2705(7) 0.8108(5) 0.1353(6) 0.033(2) Uani 1 1 d . U . . .
H83 H 0.305115 0.830050 0.150709 0.040 Uiso 1 1 calc R U . . .
C21 C 0.8043(6) 0.5775(5) 0.1817(6) 0.035(3) Uani 1 1 d . . . . .
H21 H 0.848114 0.569685 0.171708 0.042 Uiso 1 1 calc R U . . .
C85 C 0.4942(7) 0.4738(6) 0.4013(5) 0.035(3) Uani 1 1 d . . . . .
H85 H 0.473652 0.506370 0.395896 0.042 Uiso 1 1 calc R U . . .
C43 C 0.0105(6) 0.5328(6) 0.2125(6) 0.040(2) Uani 1 1 d . U . . .
H43 H -0.001871 0.502527 0.194128 0.048 Uiso 1 1 calc R U . . .
C87 C 0.1715(6) 0.5362(6) -0.0068(5) 0.031(2) Uani 1 1 d . U . . .
H87 H 0.164915 0.565062 -0.028760 0.037 Uiso 1 1 calc R U . . .
C11 C 0.4929(7) 0.5472(7) -0.1747(5) 0.039(4) Uani 1 1 d . . . . .
H11 H 0.465459 0.528888 -0.197948 0.047 Uiso 1 1 calc R U . . .
C89 C 0.3736(7) 0.7193(6) 0.4011(6) 0.038(2) Uani 1 1 d . U . . .
C45 C -0.0179(7) 0.6090(7) 0.2640(7) 0.047(3) Uani 1 1 d . U . . .
H45 H -0.050155 0.629566 0.280825 0.057 Uiso 1 1 calc R U . . .
C91 C 0.2615(7) 0.6647(5) -0.0022(5) 0.031(2) Uani 1 1 d . U . . .
H91 H 0.301177 0.650467 0.010850 0.037 Uiso 1 1 calc R U . . .
C23 C 0.5272(6) 0.4869(5) -0.0254(6) 0.031(3) Uani 1 1 d . . . . .
C93 C 0.5529(6) 0.6744(5) 0.3114(5) 0.025(3) Uani 1 1 d . . . . .
H93 H 0.541586 0.700576 0.287406 0.030 Uiso 1 1 calc R U . . .
C47 C 0.1461(7) 0.7080(6) -0.0426(5) 0.034(2) Uani 1 1 d . U . . .
H47 H 0.106835 0.723147 -0.055550 0.041 Uiso 1 1 calc R U . . .
C95 C 0.1717(7) 0.4428(6) 0.0034(6) 0.036(2) Uani 1 1 d . U . . .
H95 H 0.163164 0.409435 -0.010578 0.044 Uiso 1 1 calc R U . . .
C3 C 0.6873(6) 0.5637(5) 0.1739(5) 0.028(3) Uani 1 1 d . . . . .
H3 H 0.650597 0.546091 0.159612 0.034 Uiso 1 1 calc R U . . .
C97 C 0.7948(7) 0.5655(7) 0.0035(6) 0.042(4) Uani 1 1 d . . . . .
H97 H 0.841488 0.564119 0.004266 0.051 Uiso 1 1 calc R U . . .
C49 C 0.2021(7) 0.4983(6) 0.0739(6) 0.036(2) Uani 1 1 d . U . . .
H49 H 0.216362 0.501988 0.108441 0.043 Uiso 1 1 calc R U . . .
C99 C 0.5442(6) 0.5550(5) -0.0900(5) 0.029(3) Uani 1 1 d . . . . .
C25 C 0.0384(7) 0.7243(6) 0.1841(6) 0.037(2) Uani 1 1 d . U . . .
H25 H 0.074764 0.742428 0.198189 0.044 Uiso 1 1 calc R U . . .
C101 C -0.0356(7) 0.5618(7) 0.2409(6) 0.045(2) Uani 1 1 d . U . . .
H101 H -0.079233 0.549254 0.244541 0.054 Uiso 1 1 calc R U . . .
C51 C 0.2073(8) 0.7205(6) -0.0635(6) 0.035(2) Uani 1 1 d . U . . .
H51 H 0.210403 0.743201 -0.092073 0.043 Uiso 1 1 calc R U . . .
C103 C 0.1938(7) 0.4490(6) 0.0540(6) 0.039(2) Uani 1 1 d . U . . .
H103 H 0.203003 0.419519 0.074618 0.047 Uiso 1 1 calc R U . . .
C13 C 0.1939(6) 0.7365(5) 0.1371(5) 0.0284(18) Uani 1 1 d . U . . .
C105 C 0.5533(7) 0.6083(7) 0.4850(6) 0.043(4) Uani 1 1 d . . . . .
H105 H 0.539000 0.610474 0.519694 0.052 Uiso 1 1 calc R U . . .
C53 C 0.4280(7) 0.7837(5) -0.0188(6) 0.032(3) Uani 1 1 d . . . . .
H53 H 0.414971 0.815812 -0.033375 0.039 Uiso 1 1 calc R U . . .
C107 C 0.6063(5) 0.5908(5) 0.3285(5) 0.021(3) Uani 1 1 d . . . . .
C27 C 0.5184(9) 0.5947(8) -0.1898(6) 0.057(5) Uani 1 1 d . . . . .
H27 H 0.508917 0.608543 -0.222805 0.069 Uiso 1 1 calc R U . . .
C109 C -0.0784(7) 0.7124(6) 0.1748(6) 0.040(2) Uani 1 1 d . U . . .
H109 H -0.121670 0.723513 0.183116 0.048 Uiso 1 1 calc R U . . .
C55 C 0.1763(7) 0.6744(6) 0.3280(6) 0.037(2) Uani 1 1 d . U . . .
H55 H 0.162516 0.701098 0.305352 0.045 Uiso 1 1 calc R U . . .
C111 C 0.6076(6) 0.5602(6) 0.4203(5) 0.032(3) Uani 1 1 d . . . . .
H111 H 0.632213 0.530552 0.410475 0.039 Uiso 1 1 calc R U . . .
C7 C 0.5904(8) 0.5666(6) 0.4706(6) 0.045(4) Uani 1 1 d . . . . .
H7 H 0.604268 0.542053 0.495560 0.054 Uiso 1 1 calc R U . . .
C113 C 0.7602(8) 0.5327(6) -0.0310(7) 0.043(4) Uani 1 1 d . . . . .
H113 H 0.783417 0.509267 -0.052512 0.052 Uiso 1 1 calc R U . . .
C57 C 0.2013(8) 0.6437(6) 0.4134(6) 0.041(2) Uani 1 1 d . U . . .
H57 H 0.204590 0.648703 0.449484 0.049 Uiso 1 1 calc R U . . .
C115 C 0.1803(8) 0.6859(6) 0.3805(6) 0.042(2) Uani 1 1 d . U . . .
H115 H 0.169941 0.719188 0.393627 0.051 Uiso 1 1 calc R U . . .
C29 C 0.3600(8) 0.7238(6) 0.4589(7) 0.045(2) Uani 1 1 d . U . . .
C117 C 0.5594(9) 0.6222(6) -0.1544(6) 0.046(4) Uani 1 1 d . . . . .
H117 H 0.579362 0.654088 -0.163765 0.055 Uiso 1 1 calc R U . . .
C59 C 0.5226(6) 0.4320(5) 0.2529(5) 0.028(3) Uani 1 1 d . . . . .
C119 C 0.2923(6) 0.4333(6) 0.2454(6) 0.0320(18) Uani 1 1 d . U . . .
C15 C 0.4675(6) 0.4017(6) 0.2588(6) 0.035(3) Uani 1 1 d . . . . .
H15 H 0.440907 0.405971 0.288515 0.042 Uiso 1 1 calc R U . . .
C121 C 0.5418(7) 0.3934(6) 0.1711(6) 0.035(3) Uani 1 1 d . . . . .
H121 H 0.568019 0.390771 0.141010 0.042 Uiso 1 1 calc R U . . .
C61 C 0.6269(6) 0.4387(5) 0.0373(5) 0.030(3) Uani 1 1 d . . . . .
C123 C 0.3181(6) 0.4534(6) 0.2923(6) 0.034(2) Uani 1 1 d . U . . .
H123 H 0.341272 0.485350 0.293924 0.041 Uiso 1 1 calc R U . . .
C31 C 0.4263(7) 0.4022(6) 0.0485(7) 0.041(4) Uani 1 1 d . . . . .
H31 H 0.406299 0.434919 0.054329 0.050 Uiso 1 1 calc R U . . .
C125 C 0.3802(6) 0.5442(5) 0.0025(5) 0.024(3) Uani 1 1 d . . . . .
H125 H 0.386026 0.530730 0.036129 0.029 Uiso 1 1 calc R U . . .
C63 C 0.6638(7) 0.4458(5) 0.0821(6) 0.033(3) Uani 1 1 d . . . . .
H63 H 0.645561 0.463391 0.110807 0.039 Uiso 1 1 calc R U . . .
C127 C 0.5575(7) 0.4286(5) 0.2074(6) 0.034(3) Uani 1 1 d . . . . .
H127 H 0.593227 0.451615 0.201525 0.040 Uiso 1 1 calc R U . . .
C2 C 0.4949(7) 0.3981(6) 0.0384(6) 0.038(3) Uani 1 1 d . . . . .
O4 O 0.3492(6) 0.7687(4) 0.4747(5) 0.056(3) Uani 1 1 d . U . . .
C129 C 0.5207(8) 0.3492(5) 0.0292(6) 0.040(4) Uani 1 1 d . . . . .
H129 H 0.565917 0.345885 0.020737 0.048 Uiso 1 1 calc R U . . .
C65 C 0.8524(7) 0.5569(7) 0.3473(6) 0.042(4) Uani 1 1 d . . . . .
H65 H 0.897878 0.559027 0.355247 0.050 Uiso 1 1 calc R U . . .
C131 C 0.7180(7) 0.3976(6) -0.0027(6) 0.039(4) Uani 1 1 d . . . . .
H131 H 0.737765 0.382677 -0.032213 0.047 Uiso 1 1 calc R U . . .
C33 C 0.6526(7) 0.4129(6) -0.0052(5) 0.034(3) Uani 1 1 d . . . . .
H33 H 0.626523 0.406134 -0.034728 0.040 Uiso 1 1 calc R U . . .
C133 C 0.3355(6) 0.5203(5) -0.0301(6) 0.032(3) Uani 1 1 d . . . . .
H133 H 0.311870 0.490384 -0.019560 0.039 Uiso 1 1 calc R U . . .
C67 C 0.2588(7) 0.3874(6) 0.2444(6) 0.040(2) Uani 1 1 d . U . . .
H67 H 0.240689 0.375685 0.212847 0.049 Uiso 1 1 calc R U . . .
C135 C 0.7276(7) 0.4266(7) 0.0838(7) 0.045(4) Uani 1 1 d . . . . .
H135 H 0.752373 0.429533 0.114578 0.054 Uiso 1 1 calc R U . . .
C17 C 0.3068(7) 0.4222(6) 0.3364(6) 0.037(2) Uani 1 1 d . U . . .
H17 H 0.321922 0.434292 0.368741 0.044 Uiso 1 1 calc R U . . .
C137 C 0.2505(7) 0.3579(6) 0.2877(7) 0.046(2) Uani 1 1 d . U . . .
C69 C 0.2172(9) 0.3059(8) 0.2860(8) 0.059(3) Uani 1 1 d . U . . .
C139 C 0.2754(7) 0.3762(6) 0.3342(6) 0.041(2) Uani 1 1 d . U . . .
H139 H 0.270325 0.356168 0.364488 0.049 Uiso 1 1 calc R U . . .
O2 O 0.1755(8) 0.3013(6) 0.2503(7) 0.093(4) Uani 1 1 d . U . . .
O3 O 0.2239(6) 0.2748(5) 0.3213(6) 0.064(3) Uani 1 1 d . U . . .
C35 C 0.4176(10) 0.3095(6) 0.0391(8) 0.055(5) Uani 1 1 d . . . . .
H35 H 0.390673 0.279533 0.036904 0.066 Uiso 1 1 calc R U . . .
C141 C 0.7556(7) 0.4033(6) 0.0413(6) 0.042(4) Uani 1 1 d . . . . .
H141 H 0.799854 0.391483 0.042263 0.050 Uiso 1 1 calc R U . . .
C71 C 0.3887(8) 0.3562(6) 0.0495(7) 0.046(4) Uani 1 1 d . . . . .
H71 H 0.343139 0.357639 0.057448 0.055 Uiso 1 1 calc R U . . .
C143 C 0.4814(11) 0.3048(7) 0.0319(7) 0.056(5) Uani 1 1 d . . . . .
H143 H 0.500707 0.271400 0.028627 0.067 Uiso 1 1 calc R U . . .
C9 C 0.4496(7) 0.3645(5) 0.2220(6) 0.038(4) Uani 1 1 d . . . . .
H9 H 0.412770 0.342550 0.227766 0.046 Uiso 1 1 calc R U . . .
C145 C 0.4859(7) 0.3599(5) 0.1772(5) 0.035(3) Uani 1 1 d . . . . .
H145 H 0.474288 0.335451 0.151490 0.042 Uiso 1 1 calc R U . . .

loop_
_atom_site_aniso_label
_atom_site_aniso_U_11
_atom_site_aniso_U_22
_atom_site_aniso_U_33
_atom_site_aniso_U_23
_atom_site_aniso_U_13
_atom_site_aniso_U_12
Au02 0.0111(2) 0.0309(3) 0.0250(3) 0.0045(2) -0.00027(19) -0.00093(19)
Au03 0.0112(2) 0.0286(3) 0.0255(2) 0.0025(2) -0.00171(19) 0.0000(2)
Au04 0.0143(2) 0.0278(3) 0.0284(3) 0.0051(2) 0.0010(2) -0.0013(2)
Au05 0.0134(2) 0.0298(3) 0.0250(2) 0.0032(2) -0.0010(2) -0.0006(2)
Au06 0.0157(2) 0.0285(3) 0.0277(3) 0.0026(2) 0.0005(2) -0.0005(2)
Au07 0.0132(2) 0.0302(3) 0.0291(3) 0.0045(2) 0.0005(2) 0.0013(2)
Au08 0.0136(2) 0.0283(3) 0.0284(3) 0.0053(2) -0.0009(2) -0.0008(2)
Au1 0.0126(2) 0.0291(3) 0.0259(3) 0.0031(2) -0.00202(19) -0.00052(19)
S1 0.0153(13) 0.0323(16) 0.0293(15) 0.0020(13) -0.0003(12) 0.0011(12)
S2 0.0141(14) 0.0303(16) 0.0328(16) 0.0045(13) -0.0008(12) -0.0013(11)
P1 0.0103(13) 0.0324(16) 0.0264(14) 0.0023(13) -0.0011(11) 0.0005(12)
P4 0.0158(14) 0.0339(17) 0.0279(15) 0.0048(14) 0.0003(12) 0.0012(13)
P6 0.0223(16) 0.0272(17) 0.0252(16) -0.0004(14) 0.0008(13) -0.0018(13)
P3 0.0123(14) 0.0315(17) 0.0254(15) 0.0037(14) 0.0002(12) 0.0015(12)
P2 0.0138(14) 0.0325(18) 0.0279(16) 0.0018(14) -0.0012(12) -0.0013(13)
P5 0.0146(15) 0.0299(17) 0.0336(18) 0.0055(14) 0.0008(13) 0.0024(12)
C1 0.010(5) 0.046(8) 0.023(6) -0.006(6) 0.004(5) 0.001(5)
C4 0.017(6) 0.033(7) 0.046(8) 0.018(7) -0.002(6) 0.009(5)
C6 0.019(6) 0.040(8) 0.023(6) 0.003(6) 0.006(5) 0.011(6)
C8 0.011(5) 0.036(7) 0.032(7) 0.001(6) 0.008(5) 0.005(5)
C10 0.032(7) 0.015(6) 0.031(7) 0.005(5) 0.005(6) 0.002(5)
C12 0.014(6) 0.033(7) 0.017(5) 0.002(5) -0.008(4) -0.002(5)
C14 0.017(3) 0.036(3) 0.030(3) 0.002(3) -0.004(3) 0.005(3)
C16 0.007(5) 0.037(7) 0.028(6) 0.008(6) 0.001(5) -0.001(5)
C18 0.015(6) 0.035(7) 0.026(6) -0.004(6) -0.001(5) 0.001(5)
C20 0.015(4) 0.048(5) 0.044(4) 0.013(4) -0.002(4) -0.004(4)
C22 0.026(4) 0.040(4) 0.030(4) 0.005(4) 0.000(4) -0.005(4)
C24 0.017(3) 0.030(3) 0.029(3) 0.000(3) -0.004(3) 0.005(3)
C26 0.039(9) 0.073(12) 0.030(8) -0.001(8) 0.012(7) 0.005(8)
C28 0.014(6) 0.045(8) 0.032(7) 0.007(6) 0.000(5) 0.001(6)
C30 0.020(4) 0.038(4) 0.032(4) 0.005(4) 0.001(4) 0.002(4)
C32 0.019(6) 0.044(8) 0.026(6) -0.002(6) 0.006(5) 0.009(6)
C34 0.011(6) 0.035(7) 0.037(7) -0.011(6) 0.001(5) -0.011(5)
C36 0.025(7) 0.051(9) 0.015(6) 0.010(6) -0.001(5) -0.003(6)
C38 0.019(6) 0.020(6) 0.037(7) -0.004(6) 0.010(6) 0.007(5)
C40 0.050(9) 0.031(7) 0.026(7) -0.003(6) 0.000(6) 0.012(7)
C42 0.009(5) 0.022(6) 0.027(6) -0.008(5) 0.004(5) -0.005(4)
C44 0.029(7) 0.037(8) 0.029(7) -0.003(6) -0.006(6) 0.014(6)
C46 0.022(6) 0.026(7) 0.027(7) 0.003(5) 0.003(5) 0.000(5)
C48 0.019(4) 0.035(4) 0.029(4) 0.004(4) -0.002(4) 0.001(4)
C50 0.028(4) 0.048(5) 0.045(5) 0.006(4) 0.007(4) 0.005(4)
C52 0.029(4) 0.034(4) 0.047(5) 0.001(4) 0.001(4) 0.004(4)
C54 0.009(5) 0.033(7) 0.040(7) 0.006(6) -0.008(5) 0.004(5)
C56 0.020(3) 0.034(4) 0.028(3) 0.004(3) -0.001(3) -0.001(3)
C58 0.019(3) 0.031(3) 0.030(3) 0.000(3) -0.002(3) 0.006(3)
C60 0.019(7) 0.039(8) 0.046(8) 0.004(7) 0.007(6) -0.002(6)
C62 0.020(3) 0.035(4) 0.031(3) 0.002(3) -0.001(3) 0.007(3)
C64 0.021(7) 0.042(8) 0.039(8) -0.004(7) 0.000(6) 0.000(6)
C66 0.026(4) 0.030(4) 0.035(4) 0.003(3) 0.003(3) 0.003(3)
C68 0.018(6) 0.039(8) 0.046(8) -0.002(7) 0.004(6) 0.008(6)
C70 0.032(4) 0.046(5) 0.032(4) 0.012(4) 0.002(4) -0.007(4)
C72 0.032(4) 0.035(4) 0.031(4) 0.005(4) -0.002(4) -0.003(4)
C74 0.017(6) 0.039(8) 0.028(7) 0.003(6) -0.012(5) 0.008(5)
C76 0.018(3) 0.036(4) 0.034(4) 0.003(3) -0.004(3) 0.001(3)
C78 0.007(5) 0.032(7) 0.038(7) -0.005(6) -0.009(5) 0.005(5)
C80 0.037(8) 0.022(7) 0.037(8) -0.001(6) 0.009(6) -0.005(6)
C82 0.026(7) 0.046(8) 0.030(7) 0.001(6) 0.001(6) -0.011(6)
C84 0.018(6) 0.025(7) 0.050(8) -0.002(6) -0.011(6) 0.004(5)
C86 0.022(4) 0.032(4) 0.041(4) 0.003(4) -0.003(4) 0.004(4)
C88 0.022(7) 0.045(8) 0.033(7) -0.005(6) 0.002(6) 0.004(6)
C90 0.016(6) 0.023(6) 0.043(8) -0.005(6) 0.007(6) -0.012(5)
C92 0.020(4) 0.041(4) 0.034(4) 0.006(3) 0.003(3) 0.005(3)
O1 0.073(7) 0.038(6) 0.063(7) -0.007(5) 0.008(6) -0.001(5)
C94 0.022(6) 0.015(5) 0.023(6) 0.010(5) 0.007(5) 0.004(5)
C96 0.018(7) 0.058(10) 0.038(8) 0.020(7) 0.005(6) 0.020(6)
C98 0.029(7) 0.024(7) 0.045(8) 0.006(6) 0.014(6) -0.010(5)
C100 0.042(9) 0.025(7) 0.037(8) 0.007(6) -0.004(7) 0.011(6)
C102 0.018(6) 0.045(8) 0.027(7) 0.009(6) 0.002(5) 0.003(6)
C104 0.019(6) 0.050(9) 0.027(6) 0.002(6) -0.001(5) 0.008(6)
C106 0.024(4) 0.041(4) 0.033(4) 0.005(3) -0.001(3) 0.005(3)
C108 0.023(7) 0.038(8) 0.047(9) 0.007(7) -0.003(6) 0.000(6)
C110 0.038(8) 0.032(7) 0.023(6) 0.003(6) 0.006(6) 0.010(6)
C112 0.034(8) 0.040(8) 0.037(8) 0.010(7) 0.010(6) -0.001(6)
C114 0.015(4) 0.031(4) 0.030(4) 0.000(4) -0.005(4) 0.002(4)
C116 0.023(3) 0.038(4) 0.029(3) 0.005(3) 0.002(3) -0.003(3)
C118 0.020(6) 0.044(8) 0.032(7) 0.005(6) 0.007(6) 0.005(6)
C120 0.023(4) 0.041(5) 0.034(4) 0.001(4) -0.002(4) 0.002(4)
C122 0.034(8) 0.050(9) 0.036(8) -0.008(7) -0.003(7) -0.001(7)
C124 0.046(8) 0.033(7) 0.025(7) 0.011(6) 0.007(6) 0.004(6)
C126 0.025(4) 0.036(4) 0.043(5) 0.001(4) -0.002(4) 0.003(4)
C128 0.012(6) 0.055(9) 0.046(8) 0.006(8) -0.004(6) 0.011(6)
C130 0.041(9) 0.035(8) 0.036(8) 0.001(7) -0.002(7) -0.009(7)
C132 0.014(4) 0.043(4) 0.036(4) 0.009(4) -0.001(4) -0.002(4)
C134 0.030(4) 0.028(4) 0.032(4) 0.001(4) 0.002(4) 0.004(4)
C136 0.024(6) 0.031(7) 0.026(6) 0.013(6) 0.008(5) 0.003(5)
C138 0.040(9) 0.058(10) 0.031(8) 0.016(7) 0.005(7) 0.011(7)
C140 0.023(7) 0.036(8) 0.040(8) -0.004(6) 0.010(6) -0.006(6)
C142 0.011(6) 0.057(9) 0.035(7) 0.003(7) 0.004(5) 0.013(6)
C144 0.025(4) 0.030(4) 0.031(4) -0.001(4) 0.000(4) 0.004(4)
C146 0.018(6) 0.039(8) 0.047(8) 0.001(7) -0.009(6) 0.001(6)
C73 0.039(8) 0.072(11) 0.022(7) 0.023(7) -0.002(6) 0.002(8)
C37 0.032(4) 0.032(4) 0.037(4) 0.005(4) 0.003(4) -0.001(4)
C75 0.024(4) 0.033(4) 0.044(4) 0.002(4) 0.006(4) 0.004(4)
C19 0.039(8) 0.031(7) 0.034(7) 0.013(6) 0.009(6) -0.008(6)
C77 0.018(3) 0.033(3) 0.038(4) 0.003(3) -0.001(3) 0.003(3)
C39 0.026(4) 0.037(4) 0.029(4) 0.004(4) -0.004(4) 0.002(4)
C79 0.022(6) 0.025(7) 0.041(8) -0.009(6) -0.007(6) 0.008(5)
C5 0.021(4) 0.048(5) 0.036(4) 0.006(4) 0.003(4) 0.006(4)
C81 0.019(4) 0.032(4) 0.033(4) 0.000(4) -0.001(4) 0.002(3)
C41 0.027(7) 0.039(8) 0.030(7) -0.004(6) 0.003(6) 0.001(6)
C83 0.029(4) 0.032(4) 0.039(4) 0.006(4) 0.004(4) -0.001(4)
C21 0.013(6) 0.036(8) 0.055(9) 0.012(7) -0.004(6) 0.002(5)
C85 0.023(7) 0.044(8) 0.037(8) 0.005(6) 0.013(6) -0.004(6)
C43 0.015(4) 0.054(5) 0.050(5) 0.016(5) -0.002(4) -0.012(4)
C87 0.019(4) 0.039(4) 0.034(4) 0.007(4) -0.002(4) 0.004(4)
C11 0.036(8) 0.059(10) 0.022(6) -0.007(7) -0.004(6) 0.018(7)
C89 0.031(4) 0.033(4) 0.049(4) 0.000(4) 0.007(4) 0.001(4)
C45 0.020(5) 0.066(7) 0.056(6) 0.015(6) 0.004(5) -0.001(5)
C91 0.026(4) 0.034(4) 0.033(4) 0.003(4) 0.000(4) -0.006(4)
C23 0.014(6) 0.038(8) 0.040(8) 0.003(6) -0.003(5) 0.002(5)
C93 0.018(6) 0.027(7) 0.031(7) 0.007(6) -0.007(5) -0.007(5)
C47 0.035(4) 0.036(5) 0.030(4) 0.001(4) -0.003(4) 0.005(4)
C95 0.031(4) 0.040(5) 0.038(5) -0.002(4) -0.004(4) -0.003(4)
C3 0.020(6) 0.025(7) 0.040(7) 0.009(6) -0.001(6) -0.002(5)
C97 0.018(7) 0.071(11) 0.037(8) 0.012(8) 0.002(6) 0.007(7)
C49 0.031(4) 0.042(4) 0.036(4) 0.002(4) -0.009(4) -0.001(4)
C99 0.026(7) 0.032(7) 0.030(7) -0.001(6) 0.001(6) 0.004(6)
C25 0.025(4) 0.047(5) 0.039(4) 0.007(4) 0.000(4) 0.003(4)
C101 0.018(4) 0.061(6) 0.055(5) 0.019(5) 0.003(4) -0.008(4)
C51 0.039(5) 0.037(5) 0.031(4) 0.001(4) -0.003(4) 0.003(4)
C103 0.036(4) 0.043(5) 0.039(5) 0.000(4) -0.006(4) 0.001(4)
C13 0.025(4) 0.029(4) 0.031(4) 0.002(3) 0.002(3) 0.005(3)
C105 0.037(8) 0.061(10) 0.032(8) 0.013(8) 0.013(6) -0.001(8)
C53 0.030(7) 0.020(6) 0.048(9) -0.001(6) -0.005(6) -0.011(6)
C107 0.008(5) 0.035(7) 0.022(6) 0.001(5) -0.005(5) -0.003(5)
C27 0.065(12) 0.077(13) 0.029(8) -0.007(9) -0.010(8) 0.023(10)
C109 0.026(4) 0.049(5) 0.045(5) 0.006(4) 0.004(4) 0.007(4)
C55 0.035(4) 0.044(5) 0.033(4) 0.006(4) 0.006(4) -0.005(4)
C111 0.015(6) 0.044(8) 0.038(8) 0.004(7) -0.009(5) 0.011(6)
C7 0.054(10) 0.038(8) 0.043(9) 0.010(7) -0.002(8) 0.010(8)
C113 0.033(8) 0.045(9) 0.051(9) -0.005(8) 0.005(7) 0.012(7)
C57 0.039(5) 0.049(5) 0.034(5) 0.005(4) 0.004(4) -0.006(4)
C115 0.042(5) 0.049(5) 0.036(5) 0.004(4) 0.006(4) -0.005(4)
C29 0.043(5) 0.035(5) 0.055(5) -0.006(4) 0.012(5) -0.001(4)
C117 0.059(11) 0.039(9) 0.040(8) -0.003(7) 0.012(8) 0.014(8)
C59 0.020(6) 0.036(7) 0.029(7) -0.003(6) 0.005(5) 0.004(5)
C119 0.017(3) 0.038(4) 0.042(4) 0.008(3) 0.001(3) 0.000(3)
C15 0.016(6) 0.046(9) 0.044(8) 0.005(7) 0.000(6) 0.004(6)
C121 0.039(8) 0.035(8) 0.033(7) 0.012(7) 0.005(6) 0.010(7)
C61 0.025(7) 0.037(8) 0.028(7) 0.009(6) 0.001(5) 0.004(6)
C123 0.020(4) 0.041(4) 0.042(4) 0.008(4) 0.003(4) 0.005(4)
C31 0.028(7) 0.034(8) 0.062(10) 0.014(7) -0.016(7) -0.001(6)
C125 0.022(6) 0.036(7) 0.016(6) 0.011(5) -0.002(5) 0.002(5)
C63 0.036(8) 0.027(7) 0.035(7) -0.002(6) -0.006(6) 0.003(6)
C127 0.030(7) 0.036(7) 0.035(7) 0.008(7) 0.013(6) 0.011(6)
C2 0.029(7) 0.042(8) 0.041(8) -0.002(7) -0.006(6) -0.013(7)
O4 0.066(7) 0.033(5) 0.068(7) -0.011(5) 0.031(6) -0.006(5)
C129 0.041(9) 0.019(7) 0.059(10) 0.001(7) 0.001(7) -0.006(6)
C65 0.021(7) 0.065(11) 0.040(8) 0.001(8) 0.000(6) -0.001(7)
C131 0.034(8) 0.038(8) 0.046(9) 0.015(7) 0.010(7) 0.007(7)
C33 0.025(7) 0.048(9) 0.028(7) 0.007(6) 0.000(6) 0.005(6)
C133 0.018(6) 0.028(7) 0.051(9) 0.000(6) -0.001(6) -0.001(5)
C67 0.023(4) 0.048(5) 0.050(5) 0.013(4) -0.002(4) -0.004(4)
C135 0.017(7) 0.061(10) 0.058(10) 0.002(9) -0.001(7) 0.003(7)
C17 0.024(4) 0.043(5) 0.044(5) 0.009(4) 0.008(4) 0.009(4)
C137 0.027(4) 0.054(4) 0.057(5) 0.019(4) -0.003(4) -0.003(4)
C69 0.040(5) 0.066(5) 0.071(6) 0.026(5) -0.012(5) -0.014(5)
C139 0.026(4) 0.047(5) 0.050(5) 0.015(4) 0.007(4) 0.008(4)
O2 0.075(8) 0.091(8) 0.112(9) 0.039(8) -0.043(7) -0.045(7)
O3 0.044(6) 0.070(7) 0.078(7) 0.035(6) -0.006(6) -0.005(5)
C35 0.079(14) 0.014(7) 0.071(12) -0.004(7) 0.010(11) -0.019(8)
C141 0.011(6) 0.059(10) 0.057(10) 0.005(8) 0.004(6) 0.003(6)
C71 0.040(9) 0.039(9) 0.059(10) 0.017(8) -0.012(8) -0.010(7)
C143 0.081(15) 0.037(9) 0.050(10) -0.013(8) -0.003(10) -0.009(9)
C9 0.037(8) 0.025(7) 0.053(9) -0.005(7) -0.009(7) -0.008(6)
C145 0.042(8) 0.034(8) 0.029(7) -0.007(6) -0.011(6) 0.014(6)

loop_
_atom_type_symbol
_atom_type_description
_atom_type_scat_dispersion_real
_atom_type_scat_dispersion_imag
_atom_type_scat_source
C C 0.0181 0.0091 'International Tables Vol C Tables 4.2.6.8 and 6.1.1.4'
H H 0.0000 0.0000 'International Tables Vol C Tables 4.2.6.8 and 6.1.1.4'
Au Au -4.4197 7.2980 'International Tables Vol C Tables 4.2.6.8 and 6.1.1.4'
O O 0.0492 0.0322 'International Tables Vol C Tables 4.2.6.8 and 6.1.1.4'
P P 0.2955 0.4335 'International Tables Vol C Tables 4.2.6.8 and 6.1.1.4'
S S 0.3331 0.5567 'International Tables Vol C Tables 4.2.6.8 and 6.1.1.4'

loop_
_geom_angle_atom_site_label_1
_geom_angle_atom_site_label_2
_geom_angle_atom_site_label_3
_geom_angle
_geom_angle_site_symmetry_1
_geom_angle_site_symmetry_3
_geom_angle_publ_flag
Au03 Au02 Au04 86.60(2) . . ?
Au03 Au02 Au06 130.54(2) . . ?
Au03 Au02 Au1 128.19(3) . . ?
Au04 Au02 Au06 54.670(19) . . ?
Au05 Au02 Au03 59.986(19) . . ?
Au05 Au02 Au04 61.44(2) . . ?
Au05 Au02 Au06 112.02(2) . . ?
Au05 Au02 Au1 70.89(2) . . ?
Au1 Au02 Au04 54.463(19) . . ?
Au1 Au02 Au06 55.245(19) . . ?
P3 Au02 Au03 115.14(8) . . ?
P3 Au02 Au04 135.06(9) . . ?
P3 Au02 Au05 163.50(9) . . ?
P3 Au02 Au06 83.34(8) . . ?
P3 Au02 Au1 116.62(8) . . ?
Au02 Au03 Au08 108.32(2) . . ?
Au05 Au03 Au02 59.04(2) . . ?
Au05 Au03 Au08 62.91(2) . . ?
P1 Au03 Au02 139.46(8) . . ?
P1 Au03 Au05 159.98(8) . . ?
P1 Au03 Au08 98.65(8) . . ?
Au05 Au04 Au02 54.35(2) . . ?
Au06 Au04 Au02 63.134(19) . . ?
Au06 Au04 Au05 113.31(2) . . ?
Au1 Au04 Au02 61.752(19) . . ?
Au1 Au04 Au05 71.01(2) . . ?
Au1 Au04 Au06 60.61(2) . . ?
S2 Au04 Au02 118.84(8) . . ?
S2 Au04 Au05 94.25(8) . . ?
S2 Au04 Au06 137.39(8) . . ?
S2 Au04 Au1 161.66(8) . . ?
Au02 Au05 Au03 60.97(2) . . ?
Au02 Au05 Au04 64.212(19) . . ?
Au02 Au05 Au07 109.88(3) . . ?
Au02 Au05 Au08 110.41(2) . . ?
Au02 Au05 Au1 57.946(17) . . ?
Au03 Au05 Au04 88.57(2) . . ?
Au03 Au05 Au07 154.60(2) . . ?
Au03 Au05 Au08 63.73(2) . . ?
Au03 Au05 Au1 116.80(2) . . ?
Au04 Au05 Au07 66.793(19) . . ?
Au04 Au05 Au08 75.82(2) . . ?
Au04 Au05 Au1 51.581(16) . . ?
Au08 Au05 Au07 102.36(2) . . ?
Au08 Au05 Au1 126.61(3) . . ?
Au1 Au05 Au07 52.647(17) . . ?
S1 Au05 Au02 153.51(7) . . ?
S1 Au05 Au03 144.54(7) . . ?
S1 Au05 Au04 102.13(8) . . ?
S1 Au05 Au07 44.56(7) . . ?
S1 Au05 Au08 86.01(7) . . ?
S1 Au05 Au1 95.62(7) . . ?
Au04 Au06 Au02 62.196(19) . . ?
Au04 Au06 Au1 58.88(2) . . ?
Au1 Au06 Au02 60.914(19) . . ?
P6 Au06 Au02 132.20(9) . . ?
P6 Au06 Au04 141.33(8) . . ?
P6 Au06 Au1 156.99(9) . . ?
Au1 Au07 Au05 61.62(2) . . ?
S1 Au07 Au05 45.93(8) . . ?
S1 Au07 Au1 105.70(8) . . ?
P5 Au07 Au05 138.95(9) . . ?
P5 Au07 Au1 84.21(9) . . ?
P5 Au07 S1 165.88(11) . . ?
Au05 Au08 Au03 53.362(16) . . ?
S2 Au08 Au03 96.55(8) . . ?
S2 Au08 Au05 91.71(8) . . ?
P4 Au08 Au03 90.75(8) . . ?
P4 Au08 Au05 95.84(9) . . ?
P4 Au08 S2 171.70(11) . . ?
Au02 Au1 Au05 51.167(19) . . ?
Au02 Au1 Au07 116.11(3) . . ?
Au04 Au1 Au02 63.79(2) . . ?
Au04 Au1 Au05 57.41(2) . . ?
Au04 Au1 Au06 60.516(19) . . ?
Au04 Au1 Au07 75.97(2) . . ?
Au06 Au1 Au02 63.84(2) . . ?
Au06 Au1 Au05 103.26(2) . . ?
Au06 Au1 Au07 131.45(3) . . ?
Au07 Au1 Au05 65.730(17) . . ?
P2 Au1 Au02 119.23(8) . . ?
P2 Au1 Au04 164.88(8) . . ?
P2 Au1 Au05 111.60(8) . . ?
P2 Au1 Au06 134.60(8) . . ?
P2 Au1 Au07 90.12(8) . . ?
Au07 S1 Au05 89.51(11) . . ?
C77 S1 Au05 110.4(5) . . ?
C77 S1 Au07 115.4(4) . . ?
Au08 S2 Au04 98.19(12) . . ?
C119 S2 Au04 113.2(4) . . ?
C119 S2 Au08 100.0(5) . . ?
C14 P1 Au03 117.3(4) . . ?
C56 P1 Au03 114.9(4) . . ?
C56 P1 C14 103.1(6) . . ?
C56 P1 C76 103.9(6) . . ?
C76 P1 Au03 112.1(4) . . ?
C76 P1 C14 104.1(6) . . ?
C24 P4 Au08 112.1(4) . . ?
C24 P4 C116 104.2(6) . . ?
C24 P4 C132 113.4(6) . . ?
C116 P4 Au08 113.2(5) . . ?
C132 P4 Au08 111.1(5) . . ?
C132 P4 C116 102.4(6) . . ?
C23 P6 Au06 117.3(5) . . ?
C23 P6 C61 105.2(6) . . ?
C23 P6 C2 106.0(7) . . ?
C61 P6 Au06 117.3(5) . . ?
C61 P6 C2 104.1(7) . . ?
C2 P6 Au06 105.6(5) . . ?
C18 P3 Au02 112.7(4) . . ?
C78 P3 Au02 108.7(4) . . ?
C78 P3 C18 102.7(6) . . ?
C78 P3 C136 114.1(6) . . ?
C136 P3 Au02 115.1(4) . . ?
C136 P3 C18 102.8(6) . . ?
C1 P2 Au1 114.5(4) . . ?
C1 P2 C42 108.6(6) . . ?
C1 P2 C94 106.9(6) . . ?
C42 P2 Au1 113.1(4) . . ?
C42 P2 C94 104.4(6) . . ?
C94 P2 Au1 108.7(4) . . ?
C8 P5 Au07 119.3(4) . . ?
C8 P5 C54 101.1(6) . . ?
C8 P5 C59 106.8(6) . . ?
C54 P5 Au07 110.9(4) . . ?
C59 P5 Au07 114.3(4) . . ?
C59 P5 C54 102.4(6) . . ?
C82 C1 P2 121.2(10) . . ?
C3 C1 P2 117.8(9) . . ?
C3 C1 C82 120.9(11) . . ?
C8 C4 H4 120.8 . . ?
C68 C4 H4 120.8 . . ?
C68 C4 C8 118.4(13) . . ?
C8 C6 C36 117.8(11) . . ?
C8 C6 C107 124.5(11) . . ?
C36 C6 C107 117.2(12) . . ?
C4 C8 P5 115.7(10) . . ?
C6 C8 P5 122.2(9) . . ?
C6 C8 C4 121.5(11) . . ?
C90 C10 H10 118.9 . . ?
C90 C10 C136 122.2(12) . . ?
C136 C10 H10 118.9 . . ?
C34 C12 C16 118.8(11) . . ?
C112 C12 C16 122.4(12) . . ?
C112 C12 C34 118.8(12) . . ?
C48 C14 P1 117.8(10) . . ?
C48 C14 C62 120.8(12) . . ?
C62 C14 P1 120.7(10) . . ?
C12 C16 C74 116.7(11) . . ?
C136 C16 C12 119.4(12) . . ?
C136 C16 C74 123.8(11) . . ?
C38 C18 P3 116.4(10) . . ?
C118 C18 P3 123.1(10) . . ?
C118 C18 C38 119.7(12) . . ?
C132 C20 H20 118.2 . . ?
C132 C20 C43 123.7(14) . . ?
C43 C20 H20 118.2 . . ?
C70 C22 H22 120.5 . . ?
C70 C22 C116 118.9(14) . . ?
C116 C22 H22 120.5 . . ?
C58 C24 P4 126.0(10) . . ?
C114 C24 P4 116.4(9) . . ?
C114 C24 C58 117.0(12) . . ?
C73 C26 H26 119.6 . . ?
C85 C26 H26 119.6 . . ?
C85 C26 C73 120.9(14) . . ?
C44 C28 H28 120.8 . . ?
C44 C28 C78 118.3(13) . . ?
C78 C28 H28 120.8 . . ?
C48 C30 H30 119.1 . . ?
C48 C30 C92 121.8(13) . . ?
C92 C30 H30 119.1 . . ?
C88 C32 H32 120.7 . . ?
C88 C32 C23 118.5(13) . . ?
C23 C32 H32 120.7 . . ?
C90 C34 C12 120.0(11) . . ?
C90 C34 C128 121.8(12) . . ?
C128 C34 C12 118.2(12) . . ?
C6 C36 C102 120.1(13) . . ?
C104 C36 C6 122.0(13) . . ?
C104 C36 C102 117.9(12) . . ?
C18 C38 H38 121.3 . . ?
C80 C38 C18 117.5(12) . . ?
C80 C38 H38 121.3 . . ?
C98 C40 H40 119.8 . . ?
C98 C40 C100 120.3(13) . . ?
C100 C40 H40 119.8 . . ?
C93 C42 P2 116.6(10) . . ?
C107 C42 P2 121.1(9) . . ?
C107 C42 C93 121.7(11) . . ?
C28 C44 H44 118.7 . . ?
C28 C44 C122 122.6(13) . . ?
C122 C44 H44 118.7 . . ?
C130 C46 C84 119.1(12) . . ?
C79 C46 C84 120.2(12) . . ?
C79 C46 C130 120.7(12) . . ?
C14 C48 H48 120.3 . . ?
C30 C48 C14 119.4(13) . . ?
C30 C48 H48 120.3 . . ?
C25 C50 H50 119.7 . . ?
C25 C50 C109 120.6(15) . . ?
C109 C50 H50 119.7 . . ?
C126 C52 H52 119.9 . . ?
C126 C52 C89 120.3(14) . . ?
C89 C52 H52 119.9 . . ?
C110 C54 P5 121.8(11) . . ?
C110 C54 C85 120.3(13) . . ?
C85 C54 P5 117.8(10) . . ?
C39 C56 P1 124.4(10) . . ?
C39 C56 C91 117.7(12) . . ?
C91 C56 P1 117.9(10) . . ?
C24 C58 C62 118.2(12) . . ?
C13 C58 C24 120.4(12) . . ?
C13 C58 C62 121.2(12) . . ?
C21 C60 H60 121.1 . . ?
C3 C60 H60 121.1 . . ?
C3 C60 C21 117.8(14) . . ?
C14 C62 C58 122.4(11) . . ?
C106 C62 C14 118.5(12) . . ?
C106 C62 C58 119.1(12) . . ?
C94 C64 H64 118.9 . . ?
C100 C64 H64 118.9 . . ?
C100 C64 C94 122.2(13) . . ?
C81 C66 C83 120.5(13) . . ?
C81 C66 C13 119.8(12) . . ?
C13 C66 C83 119.6(13) . . ?
C4 C68 H68 118.2 . . ?
C4 C68 C102 123.6(13) . . ?
C102 C68 H68 118.2 . . ?
C22 C70 H70 118.7 . . ?
C22 C70 C57 122.6(14) . . ?
C57 C70 H70 118.7 . . ?
C91 C72 H72 118.4 . . ?
C51 C72 H72 118.4 . . ?
C51 C72 C91 123.3(14) . . ?
C23 C74 C16 121.8(12) . . ?
C23 C74 C99 121.0(12) . . ?
C99 C74 C16 117.2(12) . . ?
C87 C76 P1 123.5(11) . . ?
C87 C76 C49 116.5(13) . . ?
C49 C76 P1 120.0(10) . . ?
C28 C78 P3 121.7(10) . . ?
C125 C78 P3 117.4(10) . . ?
C125 C78 C28 120.5(12) . . ?
C38 C80 H80 118.8 . . ?
C38 C80 C53 122.5(13) . . ?
C53 C80 H80 118.8 . . ?
C1 C82 H82 121.6 . . ?
C146 C82 C1 116.7(13) . . ?
C146 C82 H82 121.6 . . ?
C46 C84 C107 118.3(12) . . ?
C111 C84 C46 118.3(13) . . ?
C111 C84 C107 123.4(12) . . ?
C126 C86 H86 118.8 . . ?
C126 C86 C77 122.4(15) . . ?
C77 C86 H86 118.8 . . ?
C32 C88 H88 118.2 . . ?
C32 C88 C41 123.5(14) . . ?
C41 C88 H88 118.2 . . ?
C10 C90 C34 120.1(12) . . ?
C10 C90 H90 120.0 . . ?
C34 C90 H90 120.0 . . ?
C30 C92 C5 122.4(13) . . ?
C106 C92 C30 118.6(12) . . ?
C106 C92 C5 118.9(13) . . ?
C64 C94 P2 118.6(9) . . ?
C64 C94 C140 118.2(11) . . ?
C140 C94 P2 123.2(10) . . ?
C132 C96 H96 119.4 . . ?
C45 C96 H96 119.4 . . ?
C45 C96 C132 121.2(16) . . ?
C40 C98 H98 119.3 . . ?
C40 C98 C140 121.4(13) . . ?
C140 C98 H98 119.3 . . ?
C40 C100 H100 120.7 . . ?
C64 C100 C40 118.7(14) . . ?
C64 C100 H100 120.7 . . ?
C68 C102 C36 118.3(11) . . ?
C68 C102 C142 124.8(13) . . ?
C142 C102 C36 116.8(13) . . ?
C36 C104 H104 118.7 . . ?
C108 C104 C36 122.6(13) . . ?
C108 C104 H104 118.7 . . ?
C62 C106 C25 120.7(13) . . ?
C92 C106 C62 120.5(13) . . ?
C92 C106 C25 118.8(12) . . ?
C104 C108 H108 120.4 . . ?
C104 C108 C65 119.2(14) . . ?
C65 C108 H108 120.4 . . ?
C54 C110 H110 120.1 . . ?
C54 C110 C138 119.8(13) . . ?
C138 C110 H110 120.1 . . ?
C12 C112 H112 119.1 . . ?
C113 C112 C12 121.7(15) . . ?
C113 C112 H112 119.1 . . ?
C24 C114 H114 118.9 . . ?
C81 C114 C24 122.2(12) . . ?
C81 C114 H114 118.9 . . ?
C22 C116 P4 118.3(11) . . ?
C55 C116 P4 122.4(11) . . ?
C55 C116 C22 119.3(13) . . ?
C18 C118 H118 119.3 . . ?
C18 C118 C19 121.4(13) . . ?
C19 C118 H118 119.3 . . ?
C87 C120 H120 117.7 . . ?
C95 C120 H120 117.7 . . ?
C95 C120 C87 124.7(14) . . ?
C44 C122 H122 120.8 . . ?
C44 C122 C133 118.4(13) . . ?
C133 C122 H122 120.8 . . ?
C99 C124 H124 116.9 . . ?
C117 C124 H124 116.9 . . ?
C117 C124 C99 126.1(15) . . ?
C52 C126 C86 119.6(14) . . ?
C52 C126 H126 120.2 . . ?
C86 C126 H126 120.2 . . ?
C34 C128 H128 119.9 . . ?
C97 C128 C34 120.2(15) . . ?
C97 C128 H128 119.9 . . ?
C46 C130 H130 121.0 . . ?
C105 C130 C46 117.9(14) . . ?
C105 C130 H130 121.0 . . ?
C20 C132 P4 120.8(11) . . ?
C20 C132 C96 117.9(13) . . ?
C96 C132 P4 121.0(11) . . ?
C144 C134 H134 120.5 . . ?
C144 C134 C37 118.9(13) . . ?
C37 C134 H134 120.5 . . ?
C10 C136 P3 111.3(9) . . ?
C16 C136 P3 129.2(10) . . ?
C16 C136 C10 119.4(11) . . ?
C110 C138 H138 119.1 . . ?
C73 C138 C110 121.7(15) . . ?
C73 C138 H138 119.1 . . ?
C94 C140 H140 120.5 . . ?
C98 C140 C94 119.0(12) . . ?
C98 C140 H140 120.5 . . ?
C102 C142 H142 118.4 . . ?
C65 C142 C102 123.2(13) . . ?
C65 C142 H142 118.4 . . ?
C134 C144 H144 118.4 . . ?
C134 C144 C13 123.2(13) . . ?
C13 C144 H144 118.4 . . ?
C82 C146 H146 118.2 . . ?
C82 C146 C21 123.7(13) . . ?
C21 C146 H146 118.2 . . ?
C26 C73 H73 120.9 . . ?
C138 C73 C26 118.3(13) . . ?
C138 C73 H73 120.9 . . ?
C134 C37 H37 119.7 . . ?
C83 C37 C134 120.7(13) . . ?
C83 C37 H37 119.7 . . ?
C77 C75 H75 120.8 . . ?
C77 C75 C89 118.4(14) . . ?
C89 C75 H75 120.8 . . ?
C118 C19 H19 120.3 . . ?
C53 C19 C118 119.4(13) . . ?
C53 C19 H19 120.3 . . ?
C86 C77 S1 123.4(11) . . ?
C86 C77 C75 118.4(13) . . ?
C75 C77 S1 118.2(11) . . ?
C56 C39 H39 118.5 . . ?
C56 C39 C47 123.0(13) . . ?
C47 C39 H39 118.5 . . ?
C46 C79 H79 120.0 . . ?
C93 C79 C46 120.1(12) . . ?
C93 C79 H79 120.0 . . ?
C92 C5 H5 119.4 . . ?
C109 C5 C92 121.1(14) . . ?
C109 C5 H5 119.4 . . ?
C66 C81 H81 119.5 . . ?
C114 C81 C66 120.9(12) . . ?
C114 C81 H81 119.5 . . ?
C88 C41 C11 122.8(14) . . ?
C88 C41 C99 119.1(13) . . ?
C11 C41 C99 117.8(13) . . ?
C66 C83 H83 120.3 . . ?
C37 C83 C66 119.4(13) . . ?
C37 C83 H83 120.3 . . ?
C60 C21 H21 120.0 . . ?
C146 C21 C60 120.0(12) . . ?
C146 C21 H21 120.0 . . ?
C26 C85 C54 119.0(14) . . ?
C26 C85 H85 120.5 . . ?
C54 C85 H85 120.5 . . ?
C20 C43 H43 121.7 . . ?
C20 C43 C101 116.7(15) . . ?
C101 C43 H43 121.7 . . ?
C76 C87 H87 120.2 . . ?
C120 C87 C76 119.5(13) . . ?
C120 C87 H87 120.2 . . ?
C41 C11 H11 118.6 . . ?
C27 C11 C41 122.8(14) . . ?
C27 C11 H11 118.6 . . ?
C52 C89 C75 120.5(15) . . ?
C52 C89 C29 122.5(13) . . ?
C75 C89 C29 117.0(13) . . ?
C96 C45 H45 120.4 . . ?
C96 C45 C101 119.2(16) . . ?
C101 C45 H45 120.4 . . ?
C56 C91 H91 120.5 . . ?
C72 C91 C56 119.0(13) . . ?
C72 C91 H91 120.5 . . ?
C32 C23 P6 118.6(10) . . ?
C74 C23 P6 122.2(10) . . ?
C74 C23 C32 119.1(13) . . ?
C42 C93 H93 119.5 . . ?
C79 C93 C42 121.1(12) . . ?
C79 C93 H93 119.5 . . ?
C39 C47 H47 121.1 . . ?
C51 C47 C39 117.8(13) . . ?
C51 C47 H47 121.1 . . ?
C120 C95 H95 121.5 . . ?
C120 C95 C103 117.1(14) . . ?
C103 C95 H95 121.5 . . ?
C1 C3 H3 119.6 . . ?
C60 C3 C1 120.8(12) . . ?
C60 C3 H3 119.6 . . ?
C128 C97 H97 119.0 . . ?
C128 C97 C113 122.0(14) . . ?
C113 C97 H97 119.0 . . ?
C76 C49 H49 118.8 . . ?
C103 C49 C76 122.3(13) . . ?
C103 C49 H49 118.8 . . ?
C74 C99 C41 118.5(12) . . ?
C124 C99 C74 124.8(13) . . ?
C124 C99 C41 116.7(13) . . ?
C50 C25 C106 119.5(14) . . ?
C50 C25 H25 120.2 . . ?
C106 C25 H25 120.2 . . ?
C43 C101 H101 119.5 . . ?
C45 C101 C43 121.1(13) . . ?
C45 C101 H101 119.5 . . ?
C72 C51 C47 119.2(14) . . ?
C72 C51 H51 120.4 . . ?
C47 C51 H51 120.4 . . ?
C95 C103 H103 120.1 . . ?
C49 C103 C95 119.7(14) . . ?
C49 C103 H103 120.1 . . ?
C58 C13 C144 122.3(12) . . ?
C66 C13 C58 119.6(12) . . ?
C66 C13 C144 118.1(12) . . ?
C130 C105 H105 118.5 . . ?
C7 C105 C130 123.0(14) . . ?
C7 C105 H105 118.5 . . ?
C80 C53 H53 120.4 . . ?
C19 C53 C80 119.2(13) . . ?
C19 C53 H53 120.4 . . ?
C42 C107 C6 125.5(11) . . ?
C42 C107 C84 118.6(11) . . ?
C84 C107 C6 115.7(11) . . ?
C11 C27 H27 120.9 . . ?
C11 C27 C117 118.2(15) . . ?
C117 C27 H27 120.9 . . ?
C50 C109 H109 119.5 . . ?
C5 C109 C50 121.0(14) . . ?
C5 C109 H109 119.5 . . ?
C116 C55 H55 118.0 . . ?
C116 C55 C115 123.9(15) . . ?
C115 C55 H55 118.0 . . ?
C84 C111 H111 119.2 . . ?
C7 C111 C84 121.5(14) . . ?
C7 C111 H111 119.2 . . ?
C105 C7 H7 120.0 . . ?
C111 C7 C105 119.9(14) . . ?
C111 C7 H7 120.0 . . ?
C112 C113 C97 119.1(15) . . ?
C112 C113 H113 120.5 . . ?
C97 C113 H113 120.5 . . ?
C70 C57 H57 120.3 . . ?
C70 C57 C115 119.4(14) . . ?
C115 C57 H57 120.3 . . ?
C55 C115 C57 115.9(15) . . ?
C55 C115 H115 122.1 . . ?
C57 C115 H115 122.1 . . ?
O1 C29 C89 118.3(14) . . ?
O1 C29 O4 126.3(17) . . ?
O4 C29 C89 115.2(15) . . ?
C124 C117 C27 118.1(16) . . ?
C124 C117 H117 120.9 . . ?
C27 C117 H117 120.9 . . ?
C15 C59 P5 117.1(10) . . ?
C15 C59 C127 118.5(14) . . ?
C127 C59 P5 123.2(11) . . ?
C123 C119 S2 119.2(10) . . ?
C67 C119 S2 119.8(12) . . ?
C67 C119 C123 121.0(13) . . ?
C59 C15 H15 119.2 . . ?
C59 C15 C9 121.6(14) . . ?
C9 C15 H15 119.2 . . ?
C127 C121 H121 119.5 . . ?
C127 C121 C145 121.0(13) . . ?
C145 C121 H121 119.5 . . ?
C63 C61 P6 118.3(11) . . ?
C33 C61 P6 119.8(10) . . ?
C33 C61 C63 121.6(12) . . ?
C119 C123 H123 122.4 . . ?
C17 C123 C119 115.2(13) . . ?
C17 C123 H123 122.4 . . ?
C2 C31 H31 120.9 . . ?
C71 C31 H31 120.9 . . ?
C71 C31 C2 118.2(15) . . ?
C78 C125 H125 119.0 . . ?
C78 C125 C133 122.0(12) . . ?
C133 C125 H125 119.0 . . ?
C61 C63 H63 120.7 . . ?
C135 C63 C61 118.7(14) . . ?
C135 C63 H63 120.7 . . ?
C59 C127 H127 119.3 . . ?
C121 C127 C59 121.4(14) . . ?
C121 C127 H127 119.3 . . ?
C31 C2 P6 116.2(12) . . ?
C129 C2 P6 125.8(11) . . ?
C129 C2 C31 118.0(13) . . ?
C2 C129 H129 119.3 . . ?
C2 C129 C143 121.4(16) . . ?
C143 C129 H129 119.3 . . ?
C108 C65 H65 119.9 . . ?
C142 C65 C108 120.2(13) . . ?
C142 C65 H65 119.9 . . ?
C33 C131 H131 118.7 . . ?
C141 C131 H131 118.7 . . ?
C141 C131 C33 122.6(15) . . ?
C61 C33 H33 121.4 . . ?
C131 C33 C61 117.1(14) . . ?
C131 C33 H33 121.4 . . ?
C122 C133 H133 121.0 . . ?
C125 C133 C122 118.0(13) . . ?
C125 C133 H133 121.0 . . ?
C119 C67 H67 119.1 . . ?
C119 C67 C137 121.9(15) . . ?
C137 C67 H67 119.1 . . ?
C63 C135 H135 119.5 . . ?
C141 C135 C63 121.0(15) . . ?
C141 C135 H135 119.5 . . ?
C123 C17 H17 118.6 . . ?
C139 C17 C123 122.8(16) . . ?
C139 C17 H17 118.6 . . ?
C67 C137 C69 121.8(16) . . ?
C67 C137 C139 118.6(15) . . ?
C139 C137 C69 119.5(15) . . ?
O2 C69 C137 114.0(16) . . ?
O3 C69 C137 120.7(17) . . ?
O3 C69 O2 124.4(17) . . ?
C17 C139 C137 120.5(15) . . ?
C17 C139 H139 119.7 . . ?
C137 C139 H139 119.7 . . ?
C71 C35 H35 118.9 . . ?
C143 C35 H35 118.9 . . ?
C143 C35 C71 122.3(15) . . ?
C131 C141 C135 118.7(13) . . ?
C131 C141 H141 120.6 . . ?
C135 C141 H141 120.6 . . ?
C31 C71 H71 119.9 . . ?
C35 C71 C31 120.3(16) . . ?
C35 C71 H71 119.9 . . ?
C129 C143 H143 120.3 . . ?
C35 C143 C129 119.5(17) . . ?
C35 C143 H143 120.3 . . ?
C15 C9 H9 120.2 . . ?
C145 C9 C15 119.7(13) . . ?
C145 C9 H9 120.2 . . ?
C121 C145 H145 121.2 . . ?
C9 C145 C121 117.6(13) . . ?
C9 C145 H145 121.2 . . ?

loop_
_geom_bond_atom_site_label_1
_geom_bond_atom_site_label_2
_geom_bond_distance
_geom_bond_site_symmetry_2
_geom_bond_publ_flag
Au02 Au03 2.6938(9) . ?
Au02 Au04 2.9275(8) . ?
Au02 Au05 2.6419(8) . ?
Au02 Au06 2.9523(8) . ?
Au02 Au1 2.8745(8) . ?
Au02 P3 2.291(3) . ?
Au03 Au05 2.6677(8) . ?
Au03 Au08 2.9812(8) . ?
Au03 P1 2.293(3) . ?
Au04 Au05 2.8556(9) . ?
Au04 Au06 2.7000(8) . ?
Au04 Au1 2.6553(8) . ?
Au04 S2 2.367(3) . ?
Au05 Au07 3.3203(8) . ?
Au05 Au08 2.9597(9) . ?
Au05 Au1 3.2045(10) . ?
Au05 S1 2.386(3) . ?
Au06 Au1 2.7024(8) . ?
Au06 P6 2.290(3) . ?
Au07 Au1 2.8952(9) . ?
Au07 S1 2.330(3) . ?
Au07 P5 2.284(3) . ?
Au08 S2 2.362(3) . ?
Au08 P4 2.284(3) . ?
Au1 P2 2.325(3) . ?
S1 C77 1.768(14) . ?
S2 C119 1.786(14) . ?
P1 C14 1.828(13) . ?
P1 C56 1.801(13) . ?
P1 C76 1.805(14) . ?
P4 C24 1.810(13) . ?
P4 C116 1.822(14) . ?
P4 C132 1.805(13) . ?
P6 C23 1.809(14) . ?
P6 C61 1.825(13) . ?
P6 C2 1.830(14) . ?
P3 C18 1.838(14) . ?
P3 C78 1.831(13) . ?
P3 C136 1.835(13) . ?
P2 C1 1.816(12) . ?
P2 C42 1.826(13) . ?
P2 C94 1.824(11) . ?
P5 C8 1.821(12) . ?
P5 C54 1.832(14) . ?
P5 C59 1.822(14) . ?
C1 C82 1.433(18) . ?
C1 C3 1.398(19) . ?
C4 H4 0.9500 . ?
C4 C8 1.462(18) . ?
C4 C68 1.368(18) . ?
C6 C8 1.388(19) . ?
C6 C36 1.440(18) . ?
C6 C107 1.468(17) . ?
C10 H10 0.9500 . ?
C10 C90 1.341(18) . ?
C10 C136 1.441(19) . ?
C12 C16 1.442(16) . ?
C12 C34 1.438(17) . ?
C12 C112 1.376(19) . ?
C14 C48 1.403(18) . ?
C14 C62 1.423(19) . ?
C16 C74 1.507(18) . ?
C16 C136 1.386(18) . ?
C18 C38 1.423(17) . ?
C18 C118 1.366(19) . ?
C20 H20 0.9500 . ?
C20 C132 1.36(2) . ?
C20 C43 1.388(18) . ?
C22 H22 0.9500 . ?
C22 C70 1.36(2) . ?
C22 C116 1.417(19) . ?
C24 C58 1.429(18) . ?
C24 C114 1.418(17) . ?
C26 H26 0.9500 . ?
C26 C73 1.42(2) . ?
C26 C85 1.37(2) . ?
C28 H28 0.9500 . ?
C28 C44 1.366(19) . ?
C28 C78 1.406(18) . ?
C30 H30 0.9500 . ?
C30 C48 1.364(18) . ?
C30 C92 1.42(2) . ?
C32 H32 0.9500 . ?
C32 C88 1.372(19) . ?
C32 C23 1.459(19) . ?
C34 C90 1.410(18) . ?
C34 C128 1.443(17) . ?
C36 C102 1.46(2) . ?
C36 C104 1.43(2) . ?
C38 H38 0.9500 . ?
C38 C80 1.363(19) . ?
C40 H40 0.9500 . ?
C40 C98 1.34(2) . ?
C40 C100 1.42(2) . ?
C42 C93 1.416(17) . ?
C42 C107 1.397(17) . ?
C44 H44 0.9500 . ?
C44 C122 1.39(2) . ?
C46 C84 1.443(18) . ?
C46 C130 1.431(19) . ?
C46 C79 1.430(19) . ?
C48 H48 0.9500 . ?
C50 H50 0.9500 . ?
C50 C25 1.36(2) . ?
C50 C109 1.41(2) . ?
C52 H52 0.9500 . ?
C52 C126 1.36(2) . ?
C52 C89 1.39(2) . ?
C54 C110 1.367(18) . ?
C54 C85 1.409(19) . ?
C56 C39 1.369(18) . ?
C56 C91 1.421(18) . ?
C58 C62 1.497(19) . ?
C58 C13 1.408(19) . ?
C60 H60 0.9500 . ?
C60 C21 1.44(2) . ?
C60 C3 1.382(18) . ?
C62 C106 1.413(18) . ?
C64 H64 0.9500 . ?
C64 C94 1.393(18) . ?
C64 C100 1.356(19) . ?
C66 C81 1.389(19) . ?
C66 C83 1.455(19) . ?
C66 C13 1.405(19) . ?
C68 H68 0.9500 . ?
C68 C102 1.37(2) . ?
C70 H70 0.9500 . ?
C70 C57 1.40(2) . ?
C72 H72 0.9500 . ?
C72 C91 1.379(19) . ?
C72 C51 1.37(2) . ?
C74 C23 1.40(2) . ?
C74 C99 1.421(18) . ?
C76 C87 1.400(19) . ?
C76 C49 1.42(2) . ?
C78 C125 1.358(18) . ?
C80 H80 0.9500 . ?
C80 C53 1.40(2) . ?
C82 H82 0.9500 . ?
C82 C146 1.36(2) . ?
C84 C107 1.465(19) . ?
C84 C111 1.394(19) . ?
C86 H86 0.9500 . ?
C86 C126 1.38(2) . ?
C86 C77 1.387(19) . ?
C88 H88 0.9500 . ?
C88 C41 1.38(2) . ?
C90 H90 0.9500 . ?
C92 C106 1.40(2) . ?
C92 C5 1.427(18) . ?
O1 C29 1.23(2) . ?
C94 C140 1.417(17) . ?
C96 H96 0.9500 . ?
C96 C132 1.42(2) . ?
C96 C45 1.36(2) . ?
C98 H98 0.9500 . ?
C98 C140 1.39(2) . ?
C100 H100 0.9500 . ?
C102 C142 1.407(18) . ?
C104 H104 0.9500 . ?
C104 C108 1.360(19) . ?
C106 C25 1.49(2) . ?
C108 H108 0.9500 . ?
C108 C65 1.41(2) . ?
C110 H110 0.9500 . ?
C110 C138 1.389(19) . ?
C112 H112 0.9500 . ?
C112 C113 1.37(2) . ?
C114 H114 0.9500 . ?
C114 C81 1.356(18) . ?
C116 C55 1.37(2) . ?
C118 H118 0.9500 . ?
C118 C19 1.394(19) . ?
C120 H120 0.9500 . ?
C120 C87 1.37(2) . ?
C120 C95 1.37(2) . ?
C122 H122 0.9500 . ?
C122 C133 1.43(2) . ?
C124 H124 0.9500 . ?
C124 C99 1.376(19) . ?
C124 C117 1.35(2) . ?
C126 H126 0.9500 . ?
C128 H128 0.9500 . ?
C128 C97 1.31(2) . ?
C130 H130 0.9500 . ?
C130 C105 1.38(2) . ?
C134 H134 0.9500 . ?
C134 C144 1.362(19) . ?
C134 C37 1.43(2) . ?
C138 H138 0.9500 . ?
C138 C73 1.36(2) . ?
C140 H140 0.9500 . ?
C142 H142 0.9500 . ?
C142 C65 1.37(2) . ?
C144 H144 0.9500 . ?
C144 C13 1.417(19) . ?
C146 H146 0.9500 . ?
C146 C21 1.36(2) . ?
C73 H73 0.9500 . ?
C37 H37 0.9500 . ?
C37 C83 1.38(2) . ?
C75 H75 0.9500 . ?
C75 C77 1.41(2) . ?
C75 C89 1.41(2) . ?
C19 H19 0.9500 . ?
C19 C53 1.36(2) . ?
C39 H39 0.9500 . ?
C39 C47 1.421(19) . ?
C79 H79 0.9500 . ?
C79 C93 1.371(19) . ?
C5 H5 0.9500 . ?
C5 C109 1.37(2) . ?
C81 H81 0.9500 . ?
C41 C11 1.41(2) . ?
C41 C99 1.445(19) . ?
C83 H83 0.9500 . ?
C21 H21 0.9500 . ?
C85 H85 0.9500 . ?
C43 H43 0.9500 . ?
C43 C101 1.41(2) . ?
C87 H87 0.9500 . ?
C11 H11 0.9500 . ?
C11 C27 1.39(3) . ?
C89 C29 1.53(2) . ?
C45 H45 0.9500 . ?
C45 C101 1.40(3) . ?
C91 H91 0.9500 . ?
C93 H93 0.9500 . ?
C47 H47 0.9500 . ?
C47 C51 1.40(2) . ?
C95 H95 0.9500 . ?
C95 C103 1.40(2) . ?
C3 H3 0.9500 . ?
C97 H97 0.9500 . ?
C97 C113 1.42(2) . ?
C49 H49 0.9500 . ?
C49 C103 1.38(2) . ?
C25 H25 0.9500 . ?
C101 H101 0.9500 . ?
C51 H51 0.9500 . ?
C103 H103 0.9500 . ?
C105 H105 0.9500 . ?
C105 C7 1.37(2) . ?
C53 H53 0.9500 . ?
C27 H27 0.9500 . ?
C27 C117 1.43(2) . ?
C109 H109 0.9500 . ?
C55 H55 0.9500 . ?
C55 C115 1.40(2) . ?
C111 H111 0.9500 . ?
C111 C7 1.37(2) . ?
C7 H7 0.9500 . ?
C113 H113 0.9500 . ?
C57 H57 0.9500 . ?
C57 C115 1.45(2) . ?
C115 H115 0.9500 . ?
C29 O4 1.249(18) . ?
C117 H117 0.9500 . ?
C59 C15 1.376(19) . ?
C59 C127 1.385(18) . ?
C119 C123 1.43(2) . ?
C119 C67 1.37(2) . ?
C15 H15 0.9500 . ?
C15 C9 1.41(2) . ?
C121 H121 0.9500 . ?
C121 C127 1.35(2) . ?
C121 C145 1.44(2) . ?
C61 C63 1.399(19) . ?
C61 C33 1.39(2) . ?
C123 H123 0.9500 . ?
C123 C17 1.42(2) . ?
C31 H31 0.9500 . ?
C31 C2 1.42(2) . ?
C31 C71 1.41(2) . ?
C125 H125 0.9500 . ?
C125 C133 1.387(18) . ?
C63 H63 0.9500 . ?
C63 C135 1.39(2) . ?
C127 H127 0.9500 . ?
C2 C129 1.39(2) . ?
C129 H129 0.9500 . ?
C129 C143 1.40(2) . ?
C65 H65 0.9500 . ?
C131 H131 0.9500 . ?
C131 C33 1.389(19) . ?
C131 C141 1.39(2) . ?
C33 H33 0.9500 . ?
C133 H133 0.9500 . ?
C67 H67 0.9500 . ?
C67 C137 1.37(2) . ?
C135 H135 0.9500 . ?
C135 C141 1.38(2) . ?
C17 H17 0.9500 . ?
C17 C139 1.35(2) . ?
C137 C69 1.50(2) . ?
C137 C139 1.39(2) . ?
C69 O2 1.26(2) . ?
C69 O3 1.23(2) . ?
C139 H139 0.9500 . ?
C35 H35 0.9500 . ?
C35 C71 1.37(2) . ?
C35 C143 1.32(3) . ?
C141 H141 0.9500 . ?
C71 H71 0.9500 . ?
C143 H143 0.9500 . ?
C9 H9 0.9500 . ?
C9 C145 1.39(2) . ?
C145 H145 0.9500 . ?

loop_
_geom_torsion_atom_site_label_1
_geom_torsion_atom_site_label_2
_geom_torsion_atom_site_label_3
_geom_torsion_atom_site_label_4
_geom_torsion
_geom_torsion_site_symmetry_1
_geom_torsion_site_symmetry_2
_geom_torsion_site_symmetry_3
_geom_torsion_site_symmetry_4
_geom_torsion_publ_flag
Au02 P3 C18 C38 -29.0(11) . . . . ?
Au02 P3 C18 C118 161.4(10) . . . . ?
Au02 P3 C78 C28 147.8(10) . . . . ?
Au02 P3 C78 C125 -24.2(11) . . . . ?
Au02 P3 C136 C10 -62.1(9) . . . . ?
Au02 P3 C136 C16 115.9(11) . . . . ?
Au03 P1 C14 C48 -145.8(9) . . . . ?
Au03 P1 C14 C62 44.2(12) . . . . ?
Au03 P1 C56 C39 -149.2(11) . . . . ?
Au03 P1 C56 C91 29.0(12) . . . . ?
Au03 P1 C76 C87 -137.3(10) . . . . ?
Au03 P1 C76 C49 41.9(12) . . . . ?
Au04 S2 C119 C123 43.7(12) . . . . ?
Au04 S2 C119 C67 -138.5(10) . . . . ?
Au05 S1 C77 C86 -6.6(12) . . . . ?
Au05 S1 C77 C75 171.6(9) . . . . ?
Au06 P6 C23 C32 -123.2(9) . . . . ?
Au06 P6 C23 C74 59.3(12) . . . . ?
Au06 P6 C61 C63 8.6(13) . . . . ?
Au06 P6 C61 C33 -176.6(10) . . . . ?
Au06 P6 C2 C31 44.3(13) . . . . ?
Au06 P6 C2 C129 -137.4(13) . . . . ?
Au07 S1 C77 C86 93.0(11) . . . . ?
Au07 S1 C77 C75 -88.8(11) . . . . ?
Au07 P5 C8 C4 -163.5(8) . . . . ?
Au07 P5 C8 C6 24.8(13) . . . . ?
Au07 P5 C54 C110 165.2(10) . . . . ?
Au07 P5 C54 C85 -18.0(11) . . . . ?
Au07 P5 C59 C15 -68.7(12) . . . . ?
Au07 P5 C59 C127 98.4(11) . . . . ?
Au08 S2 C119 C123 -59.7(11) . . . . ?
Au08 S2 C119 C67 118.0(11) . . . . ?
Au08 P4 C24 C58 87.5(11) . . . . ?
Au08 P4 C24 C114 -82.9(10) . . . . ?
Au08 P4 C116 C22 -27.1(12) . . . . ?
Au08 P4 C116 C55 156.3(10) . . . . ?
Au08 P4 C132 C20 -8.7(13) . . . . ?
Au08 P4 C132 C96 165.9(10) . . . . ?
Au1 P2 C1 C82 -172.4(10) . . . . ?
Au1 P2 C1 C3 9.2(12) . . . . ?
Au1 P2 C42 C93 -98.5(9) . . . . ?
Au1 P2 C42 C107 73.2(9) . . . . ?
Au1 P2 C94 C64 29.3(11) . . . . ?
Au1 P2 C94 C140 -152.6(10) . . . . ?
S2 C119 C123 C17 178.3(10) . . . . ?
S2 C119 C67 C137 179.9(12) . . . . ?
P1 C14 C48 C30 -170.6(10) . . . . ?
P1 C14 C62 C58 -13.0(18) . . . . ?
P1 C14 C62 C106 165.0(11) . . . . ?
P1 C56 C39 C47 177.3(11) . . . . ?
P1 C56 C91 C72 -177.8(11) . . . . ?
P1 C76 C87 C120 -177.8(10) . . . . ?
P1 C76 C49 C103 178.6(12) . . . . ?
P4 C24 C58 C62 10.9(17) . . . . ?
P4 C24 C58 C13 -174.4(10) . . . . ?
P4 C24 C114 C81 172.6(10) . . . . ?
P4 C116 C55 C115 175.9(12) . . . . ?
P6 C61 C63 C135 174.8(11) . . . . ?
P6 C61 C33 C131 -178.9(11) . . . . ?
P6 C2 C129 C143 178.7(13) . . . . ?
P3 C18 C38 C80 -166.2(10) . . . . ?
P3 C18 C118 C19 168.0(11) . . . . ?
P3 C78 C125 C133 174.0(10) . . . . ?
P2 C1 C82 C146 179.9(11) . . . . ?
P2 C1 C3 C60 178.6(11) . . . . ?
P2 C42 C93 C79 169.3(10) . . . . ?
P2 C42 C107 C6 15.5(16) . . . . ?
P2 C42 C107 C84 -169.6(9) . . . . ?
P2 C94 C140 C98 -179.0(11) . . . . ?
P5 C54 C110 C138 176.5(12) . . . . ?
P5 C54 C85 C26 -175.2(11) . . . . ?
P5 C59 C15 C9 173.6(11) . . . . ?
P5 C59 C127 C121 -172.7(11) . . . . ?
C1 P2 C42 C93 133.3(9) . . . . ?
C1 P2 C42 C107 -55.0(11) . . . . ?
C1 P2 C94 C64 153.3(10) . . . . ?
C1 P2 C94 C140 -28.5(13) . . . . ?
C1 C82 C146 C21 4(2) . . . . ?
C4 C68 C102 C36 -1(2) . . . . ?
C4 C68 C102 C142 176.6(14) . . . . ?
C6 C36 C102 C68 -2.2(19) . . . . ?
C6 C36 C102 C142 -179.5(12) . . . . ?
C6 C36 C104 C108 179.4(13) . . . . ?
C8 P5 C54 C110 -67.3(12) . . . . ?
C8 P5 C54 C85 109.5(11) . . . . ?
C8 P5 C59 C15 157.1(11) . . . . ?
C8 P5 C59 C127 -35.8(13) . . . . ?
C8 C4 C68 C102 0(2) . . . . ?
C8 C6 C36 C102 5.5(18) . . . . ?
C8 C6 C36 C104 -173.6(12) . . . . ?
C8 C6 C107 C42 -91.2(16) . . . . ?
C8 C6 C107 C84 93.8(15) . . . . ?
C12 C16 C74 C23 97.3(15) . . . . ?
C12 C16 C74 C99 -85.3(15) . . . . ?
C12 C16 C136 P3 178.6(10) . . . . ?
C12 C16 C136 C10 -3.6(18) . . . . ?
C12 C34 C90 C10 1(2) . . . . ?
C12 C34 C128 C97 -2(2) . . . . ?
C12 C112 C113 C97 -2(2) . . . . ?
C14 P1 C56 C39 -20.4(14) . . . . ?
C14 P1 C56 C91 157.8(11) . . . . ?
C14 P1 C76 C87 95.0(12) . . . . ?
C14 P1 C76 C49 -85.9(11) . . . . ?
C14 C62 C106 C92 4(2) . . . . ?
C14 C62 C106 C25 -174.4(12) . . . . ?
C16 C12 C34 C90 -2.9(19) . . . . ?
C16 C12 C34 C128 -179.9(13) . . . . ?
C16 C12 C112 C113 -178.1(14) . . . . ?
C16 C74 C23 P6 -6.3(17) . . . . ?
C16 C74 C23 C32 176.2(11) . . . . ?
C16 C74 C99 C124 4(2) . . . . ?
C16 C74 C99 C41 -174.3(11) . . . . ?
C18 P3 C78 C28 28.2(12) . . . . ?
C18 P3 C78 C125 -143.8(10) . . . . ?
C18 P3 C136 C10 60.8(10) . . . . ?
C18 P3 C136 C16 -121.2(12) . . . . ?
C18 C38 C80 C53 -1(2) . . . . ?
C18 C118 C19 C53 -4(2) . . . . ?
C20 C43 C101 C45 6(2) . . . . ?
C22 C70 C57 C115 0(2) . . . . ?
C22 C116 C55 C115 -1(2) . . . . ?
C24 P4 C116 C22 -149.1(10) . . . . ?
C24 P4 C116 C55 34.3(13) . . . . ?
C24 P4 C132 C20 118.6(12) . . . . ?
C24 P4 C132 C96 -66.8(13) . . . . ?
C24 C58 C62 C14 -90.7(16) . . . . ?
C24 C58 C62 C106 91.3(16) . . . . ?
C24 C58 C13 C66 4.4(19) . . . . ?
C24 C58 C13 C144 -178.1(12) . . . . ?
C24 C114 C81 C66 1(2) . . . . ?
C28 C44 C122 C133 4(2) . . . . ?
C28 C78 C125 C133 2(2) . . . . ?
C30 C92 C106 C62 1(2) . . . . ?
C30 C92 C106 C25 180.0(12) . . . . ?
C30 C92 C5 C109 -179.7(13) . . . . ?
C32 C88 C41 C11 -178.0(13) . . . . ?
C32 C88 C41 C99 -3(2) . . . . ?
C34 C12 C16 C74 179.5(12) . . . . ?
C34 C12 C16 C136 4.1(18) . . . . ?
C34 C12 C112 C113 1(2) . . . . ?
C34 C128 C97 C113 1(2) . . . . ?
C36 C6 C8 P5 165.1(9) . . . . ?
C36 C6 C8 C4 -6.2(19) . . . . ?
C36 C6 C107 C42 96.7(15) . . . . ?
C36 C6 C107 C84 -78.3(14) . . . . ?
C36 C102 C142 C65 1(2) . . . . ?
C36 C104 C108 C65 -1(2) . . . . ?
C38 C18 C118 C19 -1(2) . . . . ?
C38 C80 C53 C19 -4(2) . . . . ?
C40 C98 C140 C94 2(2) . . . . ?
C42 P2 C1 C82 -45.0(13) . . . . ?
C42 P2 C1 C3 136.6(10) . . . . ?
C42 P2 C94 C64 -91.7(11) . . . . ?
C42 P2 C94 C140 86.4(11) . . . . ?
C44 C28 C78 P3 -171.1(10) . . . . ?
C44 C28 C78 C125 0.6(19) . . . . ?
C44 C122 C133 C125 -1(2) . . . . ?
C46 C84 C107 C6 176.2(11) . . . . ?
C46 C84 C107 C42 0.8(17) . . . . ?
C46 C84 C111 C7 1(2) . . . . ?
C46 C130 C105 C7 5(2) . . . . ?
C46 C79 C93 C42 0.3(19) . . . . ?
C48 C14 C62 C58 177.3(12) . . . . ?
C48 C14 C62 C106 -5(2) . . . . ?
C48 C30 C92 C106 -7(2) . . . . ?
C48 C30 C92 C5 170.5(13) . . . . ?
C52 C89 C29 O1 -163.7(16) . . . . ?
C52 C89 C29 O4 11(2) . . . . ?
C54 P5 C8 C4 74.7(11) . . . . ?
C54 P5 C8 C6 -97.0(12) . . . . ?
C54 P5 C59 C15 51.3(12) . . . . ?
C54 P5 C59 C127 -141.6(12) . . . . ?
C54 C110 C138 C73 1(2) . . . . ?
C56 P1 C14 C48 86.9(11) . . . . ?
C56 P1 C14 C62 -83.1(11) . . . . ?
C56 P1 C76 C87 -12.7(13) . . . . ?
C56 P1 C76 C49 166.5(11) . . . . ?
C56 C39 C47 C51 2(2) . . . . ?
C58 C24 C114 C81 1.3(19) . . . . ?
C58 C62 C106 C92 -177.7(13) . . . . ?
C58 C62 C106 C25 4(2) . . . . ?
C62 C14 C48 C30 -1(2) . . . . ?
C62 C58 C13 C66 179.0(12) . . . . ?
C62 C58 C13 C144 -3.5(19) . . . . ?
C62 C106 C25 C50 175.4(14) . . . . ?
C64 C94 C140 C98 -1(2) . . . . ?
C68 C4 C8 P5 -168.2(11) . . . . ?
C68 C4 C8 C6 4(2) . . . . ?
C68 C102 C142 C65 -175.9(15) . . . . ?
C70 C22 C116 P4 -175.4(11) . . . . ?
C70 C22 C116 C55 1(2) . . . . ?
C70 C57 C115 C55 1(2) . . . . ?
C74 C16 C136 P3 3.5(19) . . . . ?
C74 C16 C136 C10 -178.7(11) . . . . ?
C76 P1 C14 C48 -21.3(12) . . . . ?
C76 P1 C14 C62 168.6(11) . . . . ?
C76 P1 C56 C39 88.1(13) . . . . ?
C76 P1 C56 C91 -93.8(11) . . . . ?
C76 C49 C103 C95 -1(2) . . . . ?
C78 P3 C18 C38 87.8(11) . . . . ?
C78 P3 C18 C118 -81.8(12) . . . . ?
C78 P3 C136 C10 171.3(9) . . . . ?
C78 P3 C136 C16 -10.8(14) . . . . ?
C78 C28 C44 C122 -4(2) . . . . ?
C78 C125 C133 C122 -2(2) . . . . ?
C82 C1 C3 C60 0(2) . . . . ?
C82 C146 C21 C60 -4(2) . . . . ?
C84 C46 C130 C105 -2(2) . . . . ?
C84 C46 C79 C93 2.2(19) . . . . ?
C84 C111 C7 C105 2(2) . . . . ?
C88 C32 C23 P6 179.7(10) . . . . ?
C88 C32 C23 C74 -2.7(18) . . . . ?
C88 C41 C11 C27 179.2(14) . . . . ?
C88 C41 C99 C74 -1.2(19) . . . . ?
C88 C41 C99 C124 -179.9(13) . . . . ?
C90 C10 C136 P3 -179.8(11) . . . . ?
C90 C10 C136 C16 2.0(19) . . . . ?
C90 C34 C128 C97 -178.6(15) . . . . ?
C92 C30 C48 C14 6(2) . . . . ?
C92 C106 C25 C50 -3(2) . . . . ?
C92 C5 C109 C50 3(2) . . . . ?
C94 P2 C1 C82 67.1(12) . . . . ?
C94 P2 C1 C3 -111.2(11) . . . . ?
C94 P2 C42 C93 19.6(10) . . . . ?
C94 P2 C42 C107 -168.7(9) . . . . ?
C94 C64 C100 C40 -4(2) . . . . ?
C96 C45 C101 C43 -5(2) . . . . ?
C98 C40 C100 C64 5(2) . . . . ?
C100 C40 C98 C140 -4(2) . . . . ?
C100 C64 C94 P2 -179.7(11) . . . . ?
C100 C64 C94 C140 2(2) . . . . ?
C102 C36 C104 C108 0(2) . . . . ?
C102 C142 C65 C108 -2(2) . . . . ?
C104 C36 C102 C68 177.0(12) . . . . ?
C104 C36 C102 C142 -0.4(18) . . . . ?
C104 C108 C65 C142 2(2) . . . . ?
C106 C92 C5 C109 -2(2) . . . . ?
C110 C54 C85 C26 2(2) . . . . ?
C110 C138 C73 C26 -2(2) . . . . ?
C112 C12 C16 C74 -1.2(19) . . . . ?
C112 C12 C16 C136 -176.6(12) . . . . ?
C112 C12 C34 C90 177.7(13) . . . . ?
C112 C12 C34 C128 1(2) . . . . ?
C114 C24 C58 C62 -178.8(11) . . . . ?
C114 C24 C58 C13 -4.0(18) . . . . ?
C116 P4 C24 C58 -149.8(11) . . . . ?
C116 P4 C24 C114 39.8(11) . . . . ?
C116 P4 C132 C20 -129.8(12) . . . . ?
C116 P4 C132 C96 44.8(13) . . . . ?
C116 C22 C70 C57 -1(2) . . . . ?
C116 C55 C115 C57 0(2) . . . . ?
C118 C18 C38 C80 3.8(19) . . . . ?
C118 C19 C53 C80 6(2) . . . . ?
C120 C95 C103 C49 4(2) . . . . ?
C126 C52 C89 C75 0(2) . . . . ?
C126 C52 C89 C29 -178.9(14) . . . . ?
C126 C86 C77 S1 171.3(10) . . . . ?
C126 C86 C77 C75 -6.8(19) . . . . ?
C128 C34 C90 C10 178.3(14) . . . . ?
C128 C97 C113 C112 1(2) . . . . ?
C130 C46 C84 C107 178.9(12) . . . . ?
C130 C46 C84 C111 -0.9(18) . . . . ?
C130 C46 C79 C93 -179.4(13) . . . . ?
C130 C105 C7 C111 -5(3) . . . . ?
C132 P4 C24 C58 -39.2(13) . . . . ?
C132 P4 C24 C114 150.4(10) . . . . ?
C132 P4 C116 C22 92.5(11) . . . . ?
C132 P4 C116 C55 -84.1(12) . . . . ?
C132 C20 C43 C101 -3(2) . . . . ?
C132 C96 C45 C101 1(2) . . . . ?
C134 C144 C13 C58 -179.1(13) . . . . ?
C134 C144 C13 C66 -2(2) . . . . ?
C134 C37 C83 C66 2(2) . . . . ?
C136 P3 C18 C38 -153.4(10) . . . . ?
C136 P3 C18 C118 36.9(13) . . . . ?
C136 P3 C78 C28 -82.3(11) . . . . ?
C136 P3 C78 C125 105.7(11) . . . . ?
C136 C10 C90 C34 -1(2) . . . . ?
C136 C16 C74 C23 -87.5(16) . . . . ?
C136 C16 C74 C99 90.0(16) . . . . ?
C144 C134 C37 C83 0(2) . . . . ?
C73 C26 C85 C54 -3(2) . . . . ?
C37 C134 C144 C13 0(2) . . . . ?
C75 C89 C29 O1 18(2) . . . . ?
C75 C89 C29 O4 -167.4(14) . . . . ?
C77 C86 C126 C52 3(2) . . . . ?
C77 C75 C89 C52 -3(2) . . . . ?
C77 C75 C89 C29 175.4(13) . . . . ?
C39 C56 C91 C72 1(2) . . . . ?
C39 C47 C51 C72 -3(2) . . . . ?
C79 C46 C84 C107 -2.7(18) . . . . ?
C79 C46 C84 C111 177.6(12) . . . . ?
C79 C46 C130 C105 179.9(13) . . . . ?
C5 C92 C106 C62 -176.1(13) . . . . ?
C5 C92 C106 C25 3(2) . . . . ?
C81 C66 C83 C37 179.3(13) . . . . ?
C81 C66 C13 C58 -2(2) . . . . ?
C81 C66 C13 C144 -179.6(12) . . . . ?
C41 C11 C27 C117 0(2) . . . . ?
C83 C66 C81 C114 176.6(13) . . . . ?
C83 C66 C13 C58 -179.4(12) . . . . ?
C83 C66 C13 C144 3.0(19) . . . . ?
C21 C60 C3 C1 0(2) . . . . ?
C85 C26 C73 C138 4(2) . . . . ?
C85 C54 C110 C138 0(2) . . . . ?
C43 C20 C132 P4 174.6(12) . . . . ?
C43 C20 C132 C96 0(2) . . . . ?
C87 C76 C49 C103 -2(2) . . . . ?
C87 C120 C95 C103 -3(2) . . . . ?
C11 C41 C99 C74 174.1(12) . . . . ?
C11 C41 C99 C124 -4.5(19) . . . . ?
C11 C27 C117 C124 -3(2) . . . . ?
C89 C52 C126 C86 1(2) . . . . ?
C89 C75 C77 S1 -171.7(10) . . . . ?
C89 C75 C77 C86 6.6(19) . . . . ?
C45 C96 C132 P4 -173.4(12) . . . . ?
C45 C96 C132 C20 1(2) . . . . ?
C91 C56 C39 C47 -1(2) . . . . ?
C91 C72 C51 C47 3(2) . . . . ?
C23 P6 C61 C63 141.1(11) . . . . ?
C23 P6 C61 C33 -44.1(13) . . . . ?
C23 P6 C2 C31 -80.9(13) . . . . ?
C23 P6 C2 C129 97.4(15) . . . . ?
C23 C32 C88 C41 5(2) . . . . ?
C23 C74 C99 C124 -178.3(13) . . . . ?
C23 C74 C99 C41 3.2(19) . . . . ?
C93 C42 C107 C6 -173.2(11) . . . . ?
C93 C42 C107 C84 1.7(17) . . . . ?
C95 C120 C87 C76 -1(2) . . . . ?
C3 C1 C82 C146 -2(2) . . . . ?
C3 C60 C21 C146 2(2) . . . . ?
C49 C76 C87 C120 3.0(19) . . . . ?
C99 C74 C23 P6 176.3(10) . . . . ?
C99 C74 C23 C32 -1.2(19) . . . . ?
C99 C124 C117 C27 2(2) . . . . ?
C99 C41 C11 C27 4(2) . . . . ?
C25 C50 C109 C5 -3(2) . . . . ?
C51 C72 C91 C56 -1(2) . . . . ?
C13 C58 C62 C14 94.6(16) . . . . ?
C13 C58 C62 C106 -83.3(17) . . . . ?
C13 C66 C81 C114 -1(2) . . . . ?
C13 C66 C83 C37 -3(2) . . . . ?
C107 C6 C8 P5 -7.0(18) . . . . ?
C107 C6 C8 C4 -178.3(12) . . . . ?
C107 C6 C36 C102 178.1(11) . . . . ?
C107 C6 C36 C104 -1.0(18) . . . . ?
C107 C42 C93 C79 -2.3(18) . . . . ?
C107 C84 C111 C7 -179.0(14) . . . . ?
C109 C50 C25 C106 4(2) . . . . ?
C111 C84 C107 C6 -4.1(18) . . . . ?
C111 C84 C107 C42 -179.5(12) . . . . ?
C117 C124 C99 C74 -176.9(14) . . . . ?
C117 C124 C99 C41 2(2) . . . . ?
C59 P5 C8 C4 -32.0(12) . . . . ?
C59 P5 C8 C6 156.2(11) . . . . ?
C59 P5 C54 C110 42.9(12) . . . . ?
C59 P5 C54 C85 -140.3(10) . . . . ?
C59 C15 C9 C145 -4(2) . . . . ?
C119 C123 C17 C139 1.7(19) . . . . ?
C119 C67 C137 C69 -176.2(15) . . . . ?
C119 C67 C137 C139 2(2) . . . . ?
C15 C59 C127 C121 -6(2) . . . . ?
C15 C9 C145 C121 1(2) . . . . ?
C61 P6 C23 C32 104.3(11) . . . . ?
C61 P6 C23 C74 -73.2(12) . . . . ?
C61 P6 C2 C31 168.5(12) . . . . ?
C61 P6 C2 C129 -13.2(16) . . . . ?
C61 C63 C135 C141 3(2) . . . . ?
C123 C119 C67 C137 -2(2) . . . . ?
C123 C17 C139 C137 -2(2) . . . . ?
C31 C2 C129 C143 -3(2) . . . . ?
C63 C61 C33 C131 -4(2) . . . . ?
C63 C135 C141 C131 -2(2) . . . . ?
C127 C59 C15 C9 6(2) . . . . ?
C127 C121 C145 C9 -1(2) . . . . ?
C2 P6 C23 C32 -5.6(12) . . . . ?
C2 P6 C23 C74 176.9(11) . . . . ?
C2 P6 C61 C63 -107.6(12) . . . . ?
C2 P6 C61 C33 67.1(13) . . . . ?
C2 C31 C71 C35 -3(3) . . . . ?
C2 C129 C143 C35 6(3) . . . . ?
C33 C61 C63 C135 0(2) . . . . ?
C33 C131 C141 C135 -2(2) . . . . ?
C67 C119 C123 C17 0.6(19) . . . . ?
C67 C137 C69 O2 -28(3) . . . . ?
C67 C137 C69 O3 162.3(17) . . . . ?
C67 C137 C139 C17 0(2) . . . . ?
C69 C137 C139 C17 178.5(15) . . . . ?
C139 C137 C69 O2 153.9(18) . . . . ?
C139 C137 C69 O3 -16(3) . . . . ?
C141 C131 C33 C61 5(2) . . . . ?
C71 C31 C2 P6 179.8(12) . . . . ?
C71 C31 C2 C129 1(2) . . . . ?
C71 C35 C143 C129 -7(3) . . . . ?
C143 C35 C71 C31 6(3) . . . . ?
C145 C121 C127 C59 3(2) . . . . ?

loop_
_smtbx_masks_void_nr
_smtbx_masks_void_average_x
_smtbx_masks_void_average_y
_smtbx_masks_void_average_z
_smtbx_masks_void_volume
_smtbx_masks_void_count_electrons
_smtbx_masks_void_content
1 -0.186 -0.250 0.500 1332.7 397.5 ?
2 -0.734 0.250 0.000 1332.7 444.2 ?
3 0.200 0.197 0.398 12.3 0.0 ?
4 0.300 0.803 0.898 12.3 1.0 ?
5 0.700 0.303 0.602 12.3 1.6 ?
6 0.800 0.697 0.102 12.3 0.0 ?
